data_4119616
loop_
_publ_author_name
'Yukiko Hayashi'
'Stefano Santoro'
'Yuki Azuma'
'Fahmi Himo'
'Takashi Ohshima'
'Kazushi Mashima'

_publ_section_title
;
 Enzyme-Like Catalysis via Ternary Complex Mechanism: Alkoxy-Bridged
 Dinuclear Cobalt Complex Mediates Chemoselective O-Esterification over
 N-Amidation
;
_journal_name_full 'Journal of the American Chemical Society'
_journal_page_first 6192
_journal_page_last 6199
_journal_paper_doi 10.1021/ja400367h
_journal_volume 135
_journal_year 2013
_chemical_formula_moiety 'C45 H62 Co3 N4 O11'
_chemical_formula_sum 'C45 H62 Co3 N4 O11'
_chemical_formula_weight 1011.80
_space_group_IT_number 15
_symmetry_cell_setting monoclinic
_symmetry_Int_Tables_number 15
_symmetry_space_group_name_Hall '-C 2yc'
_symmetry_space_group_name_H-M 'C 1 2/c 1'
_atom_sites_solution_hydrogens geom
_atom_sites_solution_primary direct
_atom_sites_solution_secondary difmap
_cell_angle_alpha 90.0000
_cell_angle_beta 110.260(4)
_cell_angle_gamma 90.0000
_cell_formula_units_Z 8
_cell_length_a 44.804(17)
_cell_length_b 10.788(4)
_cell_length_c 22.008(8)
_cell_measurement_reflns_used 6538
_cell_measurement_temperature 113
_cell_measurement_theta_max 27.47
_cell_measurement_theta_min 3.07
_cell_volume 9979(6)
_computing_cell_refinement CrystalClear
_computing_data_collection 'CrystalClear (Rigaku Inc., 2007)'
_computing_data_reduction CrystalClear
_computing_molecular_graphics 'CrystalStructure 4.0'
_computing_publication_material 'CrystalStructure 4.0 (Rigaku, 2010)'
_computing_structure_refinement 'SHELXL97 (Sheldrick, 2008)'
_computing_structure_solution 'SIR92 (Altomare, et al., 1994)'
_diffrn_ambient_temperature 113
_diffrn_detector_area_resol_mean 7.314
_diffrn_measured_fraction_theta_full 0.998
_diffrn_measured_fraction_theta_max 0.998
_diffrn_measurement_device_type 'Rigaku Mercury70'
_diffrn_measurement_method \w
_diffrn_radiation_type 'Mo K\a'
_diffrn_radiation_wavelength 0.71075
_diffrn_reflns_av_R_equivalents 0.0892
_diffrn_reflns_limit_h_max 55
_diffrn_reflns_limit_h_min -55
_diffrn_reflns_limit_k_max 12
_diffrn_reflns_limit_k_min -13
_diffrn_reflns_limit_l_max 27
_diffrn_reflns_limit_l_min -27
_diffrn_reflns_number 42376
_diffrn_reflns_theta_full 26.00
_diffrn_reflns_theta_max 26.00
_diffrn_standards_number 0
_exptl_absorpt_coefficient_mu 1.044
_exptl_absorpt_correction_T_max 0.812
_exptl_absorpt_correction_T_min 0.747
_exptl_absorpt_correction_type multi-scan
_exptl_absorpt_process_details 'REQAB (Rigaku, 1998)'
_exptl_crystal_colour purple
_exptl_crystal_density_diffrn 1.347
_exptl_crystal_description block
_exptl_crystal_F_000 4232.00
_exptl_crystal_size_max 0.200
_exptl_crystal_size_mid 0.200
_exptl_crystal_size_min 0.200
_refine_diff_density_max 0.830
_refine_diff_density_min -0.560
_refine_ls_extinction_method none
_refine_ls_goodness_of_fit_ref 1.046
_refine_ls_hydrogen_treatment constr
_refine_ls_number_parameters 607
_refine_ls_number_reflns 9790
_refine_ls_number_restraints 0
_refine_ls_R_factor_gt 0.0652
_refine_ls_shift/su_max 0.001
_refine_ls_structure_factor_coef Fsqd
_refine_ls_weighting_details 'w = 1/[\s^2^(Fo^2^)+(0.0605P)^2^+43.2297P] where P=(Fo^2^+2Fc^2^)/3'
_refine_ls_weighting_scheme calc
_refine_ls_wR_factor_ref 0.1712
_reflns_number_gt 6293
_reflns_number_total 9794
_reflns_threshold_expression F^2^>2.0\s(F^2^)
_cod_data_source_file ja400367h_si_003.cif
_cod_data_source_block hys1407
_cod_original_cell_volume 9980(6)
_cod_database_code 4119616

loop_
_symmetry_equiv_pos_site_id
_symmetry_equiv_pos_as_xyz
1 +X,+Y,+Z
2 -X,+Y,1/2-Z
3 -X,-Y,-Z
4 +X,-Y,1/2+Z
5 1/2+X,1/2+Y,+Z
6 1/2-X,1/2+Y,1/2-Z
7 1/2-X,1/2-Y,-Z
8 1/2+X,1/2-Y,1/2+Z

loop_
_atom_site_label
_atom_site_type_symbol
_atom_site_fract_x
_atom_site_fract_y
_atom_site_fract_z
_atom_site_U_iso_or_equiv
_atom_site_adp_type
_atom_site_occupancy
_atom_site_symmetry_multiplicity
_atom_site_calc_flag
_atom_site_refinement_flags
Co1 Co 0.847763(15) 0.16897(6) 0.57763(3) 0.02464(18) Uani 1.0 8 d .
Co2 Co 0.902201(15) 0.31569(6) 0.52106(3) 0.02543(18) Uani 1.0 8 d .
Co3 Co 0.855043(15) 0.09305(6) 0.43925(3) 0.02492(18) Uani 1.0 8 d .
O1 O 0.85705(7) 0.2352(3) 0.49712(15) 0.0241(8) Uani 1.0 8 d .
O2 O 0.87590(9) 0.2895(4) 0.64603(17) 0.0378(10) Uani 1.0 8 d .
O3 O 0.89952(9) 0.4163(4) 0.59738(17) 0.0409(10) Uani 1.0 8 d .
O4 O 0.81877(8) 0.0177(3) 0.52851(16) 0.0294(8) Uani 1.0 8 d .
O5 O 0.83798(8) -0.0646(4) 0.45699(17) 0.0327(9) Uani 1.0 8 d .
O6 O 0.90927(8) 0.2375(3) 0.43911(16) 0.0290(8) Uani 1.0 8 d .
O7 O 0.89430(8) 0.0392(3) 0.42428(16) 0.0296(8) Uani 1.0 8 d .
O8 O 0.82702(8) 0.1563(4) 0.35385(16) 0.0337(9) Uani 1.0 8 d .
O9 O 0.80864(8) 0.3224(4) 0.39058(16) 0.0322(9) Uani 1.0 8 d .
O10 O 0.88579(8) 0.0454(4) 0.59491(17) 0.0310(9) Uani 1.0 8 d .
O11 O 0.92327(8) 0.1592(4) 0.57490(17) 0.0320(9) Uani 1.0 8 d .
N1 N 0.80621(9) 0.2780(4) 0.57012(19) 0.0257(10) Uani 1.0 8 d .
N2 N 0.83672(9) 0.1137(4) 0.6608(2) 0.0275(10) Uani 1.0 8 d .
N3 N 0.94866(10) 0.3987(5) 0.5472(3) 0.0385(12) Uani 1.0 8 d .
N4 N 0.89406(10) 0.4849(4) 0.4663(2) 0.0294(10) Uani 1.0 8 d .
C1 C 0.78936(12) 0.3489(5) 0.5202(3) 0.0340(13) Uani 1.0 8 d .
C2 C 0.76177(12) 0.4097(5) 0.5183(3) 0.0352(13) Uani 1.0 8 d .
C3 C 0.75113(13) 0.3971(6) 0.5695(3) 0.0388(14) Uani 1.0 8 d .
C4 C 0.76806(12) 0.3251(6) 0.6216(3) 0.0369(14) Uani 1.0 8 d .
C5 C 0.79577(11) 0.2667(5) 0.6207(3) 0.0280(12) Uani 1.0 8 d .
C6 C 0.81474(11) 0.1841(5) 0.6743(3) 0.0268(12) Uani 1.0 8 d .
C7 C 0.81097(12) 0.1781(5) 0.7339(3) 0.0313(12) Uani 1.0 8 d .
C8 C 0.82942(12) 0.0970(5) 0.7809(3) 0.0358(13) Uani 1.0 8 d .
C9 C 0.85104(12) 0.0227(5) 0.7662(3) 0.0320(13) Uani 1.0 8 d .
C10 C 0.85463(12) 0.0351(5) 0.7064(3) 0.0315(13) Uani 1.0 8 d .
C11 C 0.97493(14) 0.3476(7) 0.5889(3) 0.0479(16) Uani 1.0 8 d .
C12 C 1.00397(17) 0.4082(8) 0.6107(4) 0.090(3) Uani 1.0 8 d .
C13 C 1.0052(2) 0.5263(10) 0.5898(6) 0.158(7) Uani 1.0 8 d .
C14 C 0.9778(2) 0.5806(9) 0.5487(6) 0.136(5) Uani 1.0 8 d .
C15 C 0.94993(15) 0.5136(6) 0.5261(4) 0.060(2) Uani 1.0 8 d .
C16 C 0.91954(14) 0.5616(6) 0.4799(3) 0.0461(16) Uani 1.0 8 d .
C17 C 0.91715(17) 0.6772(7) 0.4505(4) 0.070(3) Uani 1.0 8 d .
C18 C 0.88838(16) 0.7142(6) 0.4061(4) 0.0563(18) Uani 1.0 8 d .
C19 C 0.86264(14) 0.6358(5) 0.3907(3) 0.0384(14) Uani 1.0 8 d .
C20 C 0.86651(14) 0.5226(5) 0.4225(3) 0.0357(13) Uani 1.0 8 d .
C21 C 0.89378(12) 0.3786(5) 0.6464(3) 0.0279(12) Uani 1.0 8 d .
C22 C 0.90897(13) 0.4496(6) 0.7090(3) 0.0382(14) Uani 1.0 8 d .
C23 C 0.9072(2) 0.3804(8) 0.7661(3) 0.088(3) Uani 1.0 8 d .
C24 C 0.8902(3) 0.5730(8) 0.7011(4) 0.114(4) Uani 1.0 8 d .
C25 C 0.94288(17) 0.4828(9) 0.7182(4) 0.083(3) Uani 1.0 8 d .
C26 C 0.82420(11) -0.0722(5) 0.4983(3) 0.0285(12) Uani 1.0 8 d .
C27 C 0.81416(12) -0.2038(5) 0.5116(3) 0.0300(12) Uani 1.0 8 d .
C28 C 0.79544(14) -0.2000(6) 0.5581(3) 0.0454(16) Uani 1.0 8 d .
C29 C 0.84488(13) -0.2790(5) 0.5417(3) 0.0417(15) Uani 1.0 8 d .
C30 C 0.79406(13) -0.2624(5) 0.4469(3) 0.0415(15) Uani 1.0 8 d .
C31 C 0.91267(12) 0.1272(5) 0.4230(3) 0.0281(12) Uani 1.0 8 d .
C32 C 0.94100(11) 0.1029(5) 0.4002(3) 0.0267(12) Uani 1.0 8 d .
C33 C 0.97126(12) 0.1421(6) 0.4543(3) 0.0389(14) Uani 1.0 8 d .
C34 C 0.93594(13) 0.1837(6) 0.3400(3) 0.0391(14) Uani 1.0 8 d .
C35 C 0.94299(13) -0.0330(5) 0.3836(3) 0.0380(14) Uani 1.0 8 d .
C36 C 0.81144(11) 0.2583(5) 0.3462(3) 0.0290(12) Uani 1.0 8 d .
C37 C 0.79593(13) 0.3025(5) 0.2755(3) 0.0347(13) Uani 1.0 8 d .
C38 C 0.77558(14) 0.4164(6) 0.2717(3) 0.0448(15) Uani 1.0 8 d .
C39 C 0.82304(14) 0.3339(6) 0.2505(3) 0.0491(17) Uani 1.0 8 d .
C40 C 0.77575(13) 0.1978(6) 0.2341(3) 0.0408(14) Uani 1.0 8 d .
C41 C 0.91383(11) 0.0665(5) 0.5983(3) 0.0271(12) Uani 1.0 8 d .
C42 C 0.93906(12) -0.0291(6) 0.6343(3) 0.0422(15) Uani 1.0 8 d .
C43A C 0.9355(3) -0.1346(10) 0.5739(5) 0.037(3) Uani 0.5000 8 d .
C43B C 0.9524(3) 0.0422(13) 0.7103(6) 0.051(4) Uani 0.5000 8 d .
C44A C 0.9325(3) -0.0920(12) 0.6840(7) 0.037(3) Uani 0.5000 8 d .
C44B C 0.9261(4) -0.1472(13) 0.6506(8) 0.050(4) Uani 0.5000 8 d .
C45A C 0.9731(4) 0.0188(15) 0.6485(8) 0.043(4) Uani 0.5000 8 d .
C45B C 0.9658(4) -0.0333(17) 0.6161(9) 0.060(5) Uani 0.5000 8 d .
H1 H 0.7966 0.3580 0.4846 0.0408 Uiso 1.0 8 calc R
H2 H 0.7504 0.4595 0.4821 0.0423 Uiso 1.0 8 calc R
H3 H 0.7322 0.4377 0.5689 0.0465 Uiso 1.0 8 calc R
H4 H 0.7611 0.3153 0.6575 0.0443 Uiso 1.0 8 calc R
H1A H 0.8415 0.2848 0.4670 0.0201 Uiso 1.0 8 d .
H7 H 0.7957 0.2294 0.7427 0.0376 Uiso 1.0 8 calc R
H8 H 0.8272 0.0927 0.8222 0.0429 Uiso 1.0 8 calc R
H9 H 0.8633 -0.0362 0.7967 0.0384 Uiso 1.0 8 calc R
H10 H 0.8702 -0.0136 0.6973 0.0378 Uiso 1.0 8 calc R
H11 H 0.9736 0.2662 0.6042 0.0574 Uiso 1.0 8 calc R
H12 H 1.0224 0.3687 0.6394 0.1085 Uiso 1.0 8 calc R
H13 H 1.0247 0.5707 0.6034 0.1891 Uiso 1.0 8 calc R
H14 H 0.9781 0.6646 0.5360 0.1637 Uiso 1.0 8 calc R
H17 H 0.9352 0.7302 0.4610 0.0842 Uiso 1.0 8 calc R
H18 H 0.8864 0.7934 0.3863 0.0675 Uiso 1.0 8 calc R
H19 H 0.8428 0.6583 0.3593 0.0460 Uiso 1.0 8 calc R
H20 H 0.8487 0.4690 0.4126 0.0428 Uiso 1.0 8 calc R
H23A H 0.9184 0.3013 0.7700 0.1059 Uiso 1.0 8 calc R
H23B H 0.8848 0.3648 0.7606 0.1059 Uiso 1.0 8 calc R
H23C H 0.9171 0.4296 0.8054 0.1059 Uiso 1.0 8 calc R
H24A H 0.8682 0.5553 0.6976 0.1369 Uiso 1.0 8 calc R
H24B H 0.8903 0.6155 0.6618 0.1369 Uiso 1.0 8 calc R
H24C H 0.9002 0.6260 0.7388 0.1369 Uiso 1.0 8 calc R
H25A H 0.9436 0.5270 0.6798 0.0995 Uiso 1.0 8 calc R
H25B H 0.9556 0.4069 0.7243 0.0995 Uiso 1.0 8 calc R
H25C H 0.9515 0.5359 0.7564 0.0995 Uiso 1.0 8 calc R
H28A H 0.7907 -0.2848 0.5679 0.0544 Uiso 1.0 8 calc R
H28B H 0.7755 -0.1545 0.5378 0.0544 Uiso 1.0 8 calc R
H28C H 0.8082 -0.1582 0.5982 0.0544 Uiso 1.0 8 calc R
H29A H 0.8563 -0.2834 0.5110 0.0500 Uiso 1.0 8 calc R
H29B H 0.8396 -0.3630 0.5515 0.0500 Uiso 1.0 8 calc R
H29C H 0.8583 -0.2387 0.5817 0.0500 Uiso 1.0 8 calc R
H30A H 0.7886 -0.3477 0.4543 0.0498 Uiso 1.0 8 calc R
H30B H 0.8062 -0.2627 0.4175 0.0498 Uiso 1.0 8 calc R
H30C H 0.7745 -0.2142 0.4276 0.0498 Uiso 1.0 8 calc R
H33A H 0.9896 0.1279 0.4408 0.0467 Uiso 1.0 8 calc R
H33B H 0.9737 0.0933 0.4933 0.0467 Uiso 1.0 8 calc R
H33C H 0.9700 0.2303 0.4637 0.0467 Uiso 1.0 8 calc R
H34A H 0.9537 0.1718 0.3244 0.0469 Uiso 1.0 8 calc R
H34B H 0.9348 0.2711 0.3513 0.0469 Uiso 1.0 8 calc R
H34C H 0.9160 0.1598 0.3060 0.0469 Uiso 1.0 8 calc R
H35A H 0.9469 -0.0835 0.4225 0.0456 Uiso 1.0 8 calc R
H35B H 0.9604 -0.0444 0.3668 0.0456 Uiso 1.0 8 calc R
H35C H 0.9229 -0.0585 0.3506 0.0456 Uiso 1.0 8 calc R
H38A H 0.7649 0.4393 0.2262 0.0537 Uiso 1.0 8 calc R
H38B H 0.7891 0.4852 0.2947 0.0537 Uiso 1.0 8 calc R
H38C H 0.7596 0.3985 0.2917 0.0537 Uiso 1.0 8 calc R
H39A H 0.8365 0.3986 0.2777 0.0589 Uiso 1.0 8 calc R
H39B H 0.8141 0.3636 0.2057 0.0589 Uiso 1.0 8 calc R
H39C H 0.8358 0.2596 0.2520 0.0589 Uiso 1.0 8 calc R
H40A H 0.7664 0.2256 0.1891 0.0490 Uiso 1.0 8 calc R
H40B H 0.7587 0.1758 0.2505 0.0490 Uiso 1.0 8 calc R
H40C H 0.7892 0.1252 0.2363 0.0490 Uiso 1.0 8 calc R
H43A H 0.9397 -0.0936 0.5380 0.0555 Uiso 0.5000 8 calc R
H43B H 0.9139 -0.1686 0.5584 0.0555 Uiso 0.5000 8 calc R
H43C H 0.9508 -0.2020 0.5907 0.0555 Uiso 0.5000 8 calc R
H43D H 0.9347 0.0481 0.7269 0.0766 Uiso 0.5000 8 calc R
H43E H 0.9602 0.1255 0.7064 0.0766 Uiso 0.5000 8 calc R
H43F H 0.9696 -0.0070 0.7403 0.0766 Uiso 0.5000 8 calc R
H44A H 0.9496 -0.1510 0.7047 0.0547 Uiso 0.5000 8 calc R
H44B H 0.9123 -0.1367 0.6659 0.0547 Uiso 0.5000 8 calc R
H44C H 0.9310 -0.0321 0.7163 0.0547 Uiso 0.5000 8 calc R
H44D H 0.9072 -0.1291 0.6620 0.0744 Uiso 0.5000 8 calc R
H44E H 0.9423 -0.1871 0.6873 0.0744 Uiso 0.5000 8 calc R
H44F H 0.9202 -0.2028 0.6130 0.0744 Uiso 0.5000 8 calc R
H45A H 0.9744 0.0617 0.6102 0.0644 Uiso 0.5000 8 calc R
H45B H 0.9880 -0.0513 0.6592 0.0644 Uiso 0.5000 8 calc R
H45C H 0.9787 0.0764 0.6852 0.0644 Uiso 0.5000 8 calc R
H45D H 0.9713 0.0508 0.6069 0.0897 Uiso 0.5000 8 calc R
H45E H 0.9613 -0.0846 0.5772 0.0897 Uiso 0.5000 8 calc R
H45F H 0.9836 -0.0691 0.6513 0.0897 Uiso 0.5000 8 calc R

loop_
_atom_site_aniso_label
_atom_site_aniso_U_11
_atom_site_aniso_U_22
_atom_site_aniso_U_33
_atom_site_aniso_U_12
_atom_site_aniso_U_13
_atom_site_aniso_U_23
Co1 0.0245(4) 0.0253(4) 0.0254(4) 0.0021(3) 0.0103(3) 0.0029(3)
Co2 0.0277(4) 0.0241(4) 0.0252(4) -0.0041(3) 0.0101(3) -0.0005(3)
Co3 0.0243(4) 0.0241(4) 0.0275(4) -0.0016(3) 0.0105(3) -0.0008(3)
O1 0.0266(18) 0.0253(19) 0.0226(18) -0.0030(15) 0.0113(15) -0.0008(15)
O2 0.039(3) 0.043(3) 0.032(3) -0.0136(19) 0.0145(18) -0.0053(18)
O3 0.063(3) 0.033(3) 0.032(3) -0.012(2) 0.022(2) -0.0076(18)
O4 0.0291(19) 0.025(2) 0.035(2) -0.0008(16) 0.0122(16) 0.0014(17)
O5 0.038(2) 0.030(2) 0.035(2) -0.0052(17) 0.0189(18) -0.0025(17)
O6 0.035(2) 0.025(2) 0.029(2) 0.0017(16) 0.0142(16) 0.0012(16)
O7 0.0291(19) 0.026(2) 0.037(2) -0.0028(16) 0.0157(17) 0.0015(17)
O8 0.038(3) 0.033(3) 0.027(2) 0.0060(18) 0.0078(17) 0.0000(17)
O9 0.035(2) 0.035(3) 0.027(2) 0.0069(17) 0.0114(17) 0.0027(17)
O10 0.0233(19) 0.031(2) 0.042(3) 0.0045(16) 0.0159(17) 0.0080(17)
O11 0.030(2) 0.029(2) 0.037(3) -0.0019(16) 0.0128(17) 0.0083(17)
N1 0.023(3) 0.025(3) 0.029(3) 0.0027(18) 0.0086(19) -0.0004(19)
N2 0.024(3) 0.028(3) 0.031(3) -0.0016(19) 0.0110(19) 0.006(2)
N3 0.032(3) 0.044(3) 0.036(3) -0.011(3) 0.007(3) 0.003(3)
N4 0.036(3) 0.024(3) 0.030(3) -0.006(2) 0.014(2) -0.004(2)
C1 0.032(3) 0.035(4) 0.034(3) 0.003(3) 0.011(3) 0.004(3)
C2 0.034(3) 0.037(4) 0.031(3) 0.004(3) 0.008(3) 0.004(3)
C3 0.033(3) 0.040(4) 0.044(4) 0.008(3) 0.014(3) 0.000(3)
C4 0.031(3) 0.046(4) 0.036(4) 0.009(3) 0.015(3) 0.003(3)
C5 0.026(3) 0.029(3) 0.027(3) -0.002(3) 0.007(3) 0.003(3)
C6 0.025(3) 0.029(3) 0.029(3) -0.003(3) 0.013(3) -0.001(3)
C7 0.031(3) 0.035(4) 0.032(3) 0.000(3) 0.015(3) 0.000(3)
C8 0.036(3) 0.044(4) 0.029(3) -0.001(3) 0.013(3) 0.002(3)
C9 0.029(3) 0.037(4) 0.030(3) 0.004(3) 0.010(3) 0.010(3)
C10 0.029(3) 0.032(3) 0.038(3) 0.005(3) 0.017(3) 0.009(3)
C11 0.037(4) 0.058(5) 0.043(4) -0.014(3) 0.007(3) 0.008(4)
C12 0.046(5) 0.085(7) 0.107(7) -0.027(5) -0.017(5) 0.047(6)
C13 0.068(6) 0.111(8) 0.211(12) -0.064(6) -0.058(7) 0.103(9)
C14 0.065(6) 0.091(7) 0.190(11) -0.054(6) -0.036(7) 0.083(8)
C15 0.043(4) 0.041(4) 0.081(5) -0.013(3) -0.000(4) 0.021(4)
C16 0.049(4) 0.032(4) 0.050(4) -0.017(3) 0.007(3) 0.008(3)
C17 0.060(5) 0.049(5) 0.083(6) -0.021(4) 0.003(4) 0.027(4)
C18 0.068(5) 0.039(4) 0.060(5) -0.000(4) 0.021(4) 0.015(4)
C19 0.050(4) 0.031(4) 0.039(4) 0.003(3) 0.022(3) 0.005(3)
C20 0.047(4) 0.027(3) 0.035(4) -0.002(3) 0.017(3) 0.002(3)
C21 0.026(3) 0.028(3) 0.031(3) 0.001(3) 0.012(3) 0.004(3)
C22 0.043(4) 0.043(4) 0.026(3) -0.003(3) 0.008(3) -0.005(3)
C23 0.111(7) 0.116(7) 0.031(4) -0.068(6) 0.015(4) -0.013(5)
C24 0.144(9) 0.094(7) 0.067(6) 0.063(7) -0.010(6) -0.041(5)
C25 0.073(6) 0.132(8) 0.045(5) -0.058(6) 0.023(4) -0.027(5)
C26 0.022(3) 0.032(4) 0.030(3) -0.006(3) 0.007(3) -0.000(3)
C27 0.031(3) 0.028(3) 0.032(3) 0.002(3) 0.011(3) 0.004(3)
C28 0.047(4) 0.043(4) 0.056(4) -0.004(3) 0.030(4) 0.010(3)
C29 0.044(4) 0.028(4) 0.051(4) 0.003(3) 0.014(3) 0.008(3)
C30 0.035(4) 0.033(4) 0.052(4) -0.014(3) 0.009(3) -0.001(3)
C31 0.031(3) 0.034(4) 0.022(3) 0.001(3) 0.012(3) -0.001(3)
C32 0.026(3) 0.021(3) 0.036(3) 0.001(3) 0.014(3) 0.003(3)
C33 0.028(3) 0.045(4) 0.046(4) -0.002(3) 0.016(3) 0.001(3)
C34 0.046(4) 0.040(4) 0.041(4) 0.002(3) 0.027(3) 0.006(3)
C35 0.038(4) 0.034(4) 0.051(4) -0.002(3) 0.028(3) -0.004(3)
C36 0.020(3) 0.035(4) 0.029(3) 0.001(3) 0.005(3) 0.006(3)
C37 0.042(4) 0.030(3) 0.030(3) 0.002(3) 0.010(3) 0.001(3)
C38 0.053(4) 0.038(4) 0.036(4) 0.008(3) 0.005(3) 0.009(3)
C39 0.052(4) 0.060(5) 0.039(4) -0.011(4) 0.019(3) 0.004(4)
C40 0.040(4) 0.051(4) 0.028(3) 0.006(3) 0.007(3) 0.003(3)
C41 0.027(3) 0.027(3) 0.028(3) 0.002(3) 0.010(3) -0.000(3)
C42 0.023(3) 0.035(4) 0.064(4) 0.002(3) 0.010(3) 0.022(3)
C43A 0.046(7) 0.032(7) 0.037(7) 0.025(6) 0.020(6) 0.002(5)
C43B 0.037(7) 0.072(10) 0.037(7) 0.009(7) 0.003(6) -0.000(7)
C44A 0.040(8) 0.032(9) 0.043(9) 0.021(7) 0.021(7) 0.017(6)
C44B 0.040(8) 0.032(9) 0.091(13) 0.014(7) 0.040(9) 0.024(8)
C45A 0.020(7) 0.050(11) 0.052(10) 0.009(7) 0.004(7) 0.026(8)
C45B 0.026(9) 0.064(13) 0.088(15) 0.014(8) 0.018(9) 0.033(10)

loop_
_atom_type_symbol
_atom_type_description
_atom_type_scat_dispersion_real
_atom_type_scat_dispersion_imag
_atom_type_scat_source
C C 0.0033 0.0016
;
International Tables for Crystallography
(1992, Vol. C, Tables 4.2.6.8 and 6.1.1.4)
;
H H 0.0000 0.0000
;
International Tables for Crystallography
(1992, Vol. C, Table 6.1.1.4)
;
Co Co 0.3494 0.9721
;
International Tables for Crystallography
(1992, Vol. C, Tables 4.2.6.8 and 6.1.1.4)
;
N N 0.0061 0.0033
;
International Tables for Crystallography
(1992, Vol. C, Tables 4.2.6.8 and 6.1.1.4)
;
O O 0.0106 0.0060
;
International Tables for Crystallography
(1992, Vol. C, Tables 4.2.6.8 and 6.1.1.4)
;

loop_
_geom_angle_atom_site_label_1
_geom_angle_atom_site_label_2
_geom_angle_atom_site_label_3
_geom_angle
_geom_angle_publ_flag
O1 Co1 O2 98.82(15) yes
O1 Co1 O4 95.59(14) yes
O1 Co1 O10 89.04(15) yes
O1 Co1 N1 99.72(15) yes
O1 Co1 N2 175.84(15) yes
O2 Co1 O4 165.05(16) yes
O2 Co1 O10 90.90(15) yes
O2 Co1 N1 90.29(16) yes
O2 Co1 N2 79.33(16) yes
O4 Co1 O10 85.37(14) yes
O4 Co1 N1 91.18(15) yes
O4 Co1 N2 86.54(15) yes
O10 Co1 N1 170.87(17) yes
O10 Co1 N2 94.70(16) yes
N1 Co1 N2 76.63(16) yes
O1 Co2 O3 95.77(15) yes
O1 Co2 O6 92.13(14) yes
O1 Co2 O11 90.87(13) yes
O1 Co2 N3 179.14(17) yes
O1 Co2 N4 104.45(14) yes
O3 Co2 O6 170.26(16) yes
O3 Co2 O11 96.12(15) yes
O3 Co2 N3 83.46(18) yes
O3 Co2 N4 87.88(17) yes
O6 Co2 O11 89.42(15) yes
O6 Co2 N3 88.67(17) yes
O6 Co2 N4 84.64(16) yes
O11 Co2 N3 88.83(16) yes
O11 Co2 N4 163.73(17) yes
N3 Co2 N4 75.93(17) yes
O1 Co3 O5 118.65(17) yes
O1 Co3 O7 119.28(14) yes
O1 Co3 O8 102.47(14) yes
O5 Co3 O7 102.01(16) yes
O5 Co3 O8 108.96(14) yes
O7 Co3 O8 104.47(16) yes
Co1 O1 Co2 112.86(13) yes
Co1 O1 Co3 107.71(15) yes
Co2 O1 Co3 107.96(17) yes
Co1 O2 C21 136.1(4) yes
Co2 O3 C21 128.5(4) yes
Co1 O4 C26 132.0(4) yes
Co3 O5 C26 121.3(4) yes
Co2 O6 C31 133.1(4) yes
Co3 O7 C31 113.9(4) yes
Co3 O8 C36 123.8(4) yes
Co1 O10 C41 129.2(4) yes
Co2 O11 C41 136.2(4) yes
Co1 N1 C1 127.0(4) yes
Co1 N1 C5 115.0(3) yes
C1 N1 C5 118.0(5) yes
Co1 N2 C6 115.6(4) yes
Co1 N2 C10 124.0(4) yes
C6 N2 C10 118.7(5) yes
Co2 N3 C11 123.5(5) yes
Co2 N3 C15 116.6(4) yes
C11 N3 C15 119.3(5) yes
Co2 N4 C16 115.4(4) yes
Co2 N4 C20 126.7(4) yes
C16 N4 C20 117.9(5) yes
N1 C1 C2 122.7(6) yes
C1 C2 C3 119.1(5) yes
C2 C3 C4 119.5(6) yes
C3 C4 C5 118.6(6) yes
N1 C5 C4 122.2(5) yes
N1 C5 C6 116.1(5) yes
C4 C5 C6 121.7(6) yes
N2 C6 C5 114.9(5) yes
N2 C6 C7 121.2(5) yes
C5 C6 C7 123.8(5) yes
C6 C7 C8 120.0(6) yes
C7 C8 C9 118.5(6) yes
C8 C9 C10 119.2(5) yes
N2 C10 C9 122.2(6) yes
N3 C11 C12 122.9(7) yes
C11 C12 C13 117.8(7) yes
C12 C13 C14 119.3(9) yes
C13 C14 C15 120.2(9) yes
N3 C15 C14 120.3(6) yes
N3 C15 C16 115.1(6) yes
C14 C15 C16 124.6(7) yes
N4 C16 C15 116.2(5) yes
N4 C16 C17 121.4(5) yes
C15 C16 C17 122.4(6) yes
C16 C17 C18 119.4(7) yes
C17 C18 C19 119.7(6) yes
C18 C19 C20 118.0(5) yes
N4 C20 C19 123.6(6) yes
O2 C21 O3 124.3(5) yes
O2 C21 C22 118.6(6) yes
O3 C21 C22 117.1(5) yes
C21 C22 C23 112.1(6) yes
C21 C22 C24 106.0(5) yes
C21 C22 C25 110.8(6) yes
C23 C22 C24 109.9(7) yes
C23 C22 C25 110.7(5) yes
C24 C22 C25 107.1(7) yes
O4 C26 O5 124.5(5) yes
O4 C26 C27 119.3(6) yes
O5 C26 C27 116.2(5) yes
C26 C27 C28 111.4(5) yes
C26 C27 C29 106.9(5) yes
C26 C27 C30 108.6(5) yes
C28 C27 C29 110.0(5) yes
C28 C27 C30 110.5(5) yes
C29 C27 C30 109.5(5) yes
O6 C31 O7 123.9(6) yes
O6 C31 C32 116.4(5) yes
O7 C31 C32 119.8(5) yes
C31 C32 C33 108.0(5) yes
C31 C32 C34 107.0(4) yes
C31 C32 C35 111.5(5) yes
C33 C32 C34 110.0(5) yes
C33 C32 C35 110.2(4) yes
C34 C32 C35 110.0(5) yes
O8 C36 O9 125.1(5) yes
O8 C36 C37 115.6(5) yes
O9 C36 C37 119.3(5) yes
C36 C37 C38 111.0(5) yes
C36 C37 C39 107.1(5) yes
C36 C37 C40 109.7(5) yes
C38 C37 C39 109.7(5) yes
C38 C37 C40 110.2(5) yes
C39 C37 C40 109.0(5) yes
O10 C41 O11 126.1(5) yes
O10 C41 C42 117.0(5) yes
O11 C41 C42 116.9(5) yes
C41 C42 C43A 101.0(5) yes
C41 C42 C43B 98.3(6) yes
C41 C42 C44A 114.4(8) yes
C41 C42 C44B 114.8(7) yes
C41 C42 C45A 112.4(7) yes
C41 C42 C45B 115.3(9) yes
C43A C42 C44A 107.2(8) yes
C43A C42 C45A 101.5(9) yes
C43B C42 C44B 100.2(9) yes
C43B C42 C45B 104.4(9) yes
C44A C42 C45A 117.7(9) yes
C44B C42 C45B 119.2(11) yes
Co1 O1 H1A 118.4(3) no
Co2 O1 H1A 110.8(3) no
Co3 O1 H1A 97.4(3) no
N1 C1 H1 118.654 no
C2 C1 H1 118.692 no
C1 C2 H2 120.432 no
C3 C2 H2 120.445 no
C2 C3 H3 120.254 no
C4 C3 H3 120.247 no
C3 C4 H4 120.714 no
C5 C4 H4 120.716 no
C6 C7 H7 120.002 no
C8 C7 H7 119.983 no
C7 C8 H8 120.748 no
C9 C8 H8 120.746 no
C8 C9 H9 120.394 no
C10 C9 H9 120.379 no
N2 C10 H10 118.897 no
C9 C10 H10 118.870 no
N3 C11 H11 118.558 no
C12 C11 H11 118.582 no
C11 C12 H12 121.105 no
C13 C12 H12 121.102 no
C12 C13 H13 120.341 no
C14 C13 H13 120.339 no
C13 C14 H14 119.874 no
C15 C14 H14 119.880 no
C16 C17 H17 120.299 no
C18 C17 H17 120.302 no
C17 C18 H18 120.164 no
C19 C18 H18 120.182 no
C18 C19 H19 121.001 no
C20 C19 H19 120.995 no
N4 C20 H20 118.195 no
C19 C20 H20 118.198 no
C22 C23 H23A 109.484 no
C22 C23 H23B 109.469 no
C22 C23 H23C 109.471 no
H23A C23 H23B 109.462 no
H23A C23 H23C 109.478 no
H23B C23 H23C 109.463 no
C22 C24 H24A 109.472 no
C22 C24 H24B 109.474 no
C22 C24 H24C 109.488 no
H24A C24 H24B 109.452 no
H24A C24 H24C 109.466 no
H24B C24 H24C 109.476 no
C22 C25 H25A 109.463 no
C22 C25 H25B 109.477 no
C22 C25 H25C 109.471 no
H25A C25 H25B 109.464 no
H25A C25 H25C 109.481 no
H25B C25 H25C 109.471 no
C27 C28 H28A 109.479 no
C27 C28 H28B 109.478 no
C27 C28 H28C 109.475 no
H28A C28 H28B 109.454 no
H28A C28 H28C 109.471 no
H28B C28 H28C 109.469 no
C27 C29 H29A 109.466 no
C27 C29 H29B 109.452 no
C27 C29 H29C 109.471 no
H29A C29 H29B 109.474 no
H29A C29 H29C 109.487 no
H29B C29 H29C 109.477 no
C27 C30 H30A 109.475 no
C27 C30 H30B 109.477 no
C27 C30 H30C 109.469 no
H30A C30 H30B 109.465 no
H30A C30 H30C 109.481 no
H30B C30 H30C 109.461 no
C32 C33 H33A 109.479 no
C32 C33 H33B 109.476 no
C32 C33 H33C 109.474 no
H33A C33 H33B 109.462 no
H33A C33 H33C 109.464 no
H33B C33 H33C 109.472 no
C32 C34 H34A 109.478 no
C32 C34 H34B 109.471 no
C32 C34 H34C 109.473 no
H34A C34 H34B 109.465 no
H34A C34 H34C 109.461 no
H34B C34 H34C 109.481 no
C32 C35 H35A 109.475 no
C32 C35 H35B 109.478 no
C32 C35 H35C 109.474 no
H35A C35 H35B 109.462 no
H35A C35 H35C 109.473 no
H35B C35 H35C 109.464 no
C37 C38 H38A 109.462 no
C37 C38 H38B 109.450 no
C37 C38 H38C 109.474 no
H38A C38 H38B 109.472 no
H38A C38 H38C 109.488 no
H38B C38 H38C 109.482 no
C37 C39 H39A 109.466 no
C37 C39 H39B 109.467 no
C37 C39 H39C 109.481 no
H39A C39 H39B 109.464 no
H39A C39 H39C 109.481 no
H39B C39 H39C 109.469 no
C37 C40 H40A 109.481 no
C37 C40 H40B 109.463 no
C37 C40 H40C 109.477 no
H40A C40 H40B 109.449 no
H40A C40 H40C 109.487 no
H40B C40 H40C 109.470 no
C42 C43A H43A 109.475 no
C42 C43A H43B 109.473 no
C42 C43A H43C 109.470 no
H43A C43A H43B 109.453 no
H43A C43A H43C 109.485 no
H43B C43A H43C 109.470 no
C42 C43B H43D 109.471 no
C42 C43B H43E 109.467 no
C42 C43B H43F 109.472 no
H43D C43B H43E 109.463 no
H43D C43B H43F 109.484 no
H43E C43B H43F 109.472 no
C42 C44A H44A 109.486 no
C42 C44A H44B 109.478 no
C42 C44A H44C 109.480 no
H44A C44A H44B 109.465 no
H44A C44A H44C 109.471 no
H44B C44A H44C 109.448 no
C42 C44B H44D 109.482 no
C42 C44B H44E 109.456 no
C42 C44B H44F 109.467 no
H44D C44B H44E 109.469 no
H44D C44B H44F 109.495 no
H44E C44B H44F 109.458 no
C42 C45A H45A 109.471 no
C42 C45A H45B 109.475 no
C42 C45A H45C 109.456 no
H45A C45A H45B 109.477 no
H45A C45A H45C 109.475 no
H45B C45A H45C 109.474 no
C42 C45B H45D 109.465 no
C42 C45B H45E 109.467 no
C42 C45B H45F 109.460 no
H45D C45B H45E 109.471 no
H45D C45B H45F 109.488 no
H45E C45B H45F 109.476 no

loop_
_geom_bond_atom_site_label_1
_geom_bond_atom_site_label_2
_geom_bond_distance
_geom_bond_publ_flag
Co1 O1 2.082(4) yes
Co1 O2 2.057(4) yes
Co1 O4 2.132(4) yes
Co1 O10 2.092(4) yes
Co1 N1 2.160(5) yes
Co1 N2 2.140(5) yes
Co2 O1 2.094(4) yes
Co2 O3 2.038(4) yes
Co2 O6 2.112(4) yes
Co2 O11 2.090(4) yes
Co2 N3 2.153(5) yes
Co2 N4 2.148(5) yes
Co3 O1 1.976(4) yes
Co3 O5 1.959(4) yes
Co3 O7 1.985(4) yes
Co3 O8 1.985(4) yes
O2 C21 1.249(7) yes
O3 C21 1.260(8) yes
O4 C26 1.247(7) yes
O5 C26 1.266(8) yes
O6 C31 1.267(7) yes
O7 C31 1.263(7) yes
O8 C36 1.282(7) yes
O9 C36 1.238(7) yes
O10 C41 1.253(7) yes
O11 C41 1.263(7) yes
N1 C1 1.336(7) yes
N1 C5 1.354(8) yes
N2 C6 1.355(7) yes
N2 C10 1.347(7) yes
N3 C11 1.335(7) yes
N3 C15 1.332(9) yes
N4 C16 1.357(8) yes
N4 C20 1.340(7) yes
C1 C2 1.387(8) yes
C2 C3 1.374(10) yes
C3 C4 1.375(8) yes
C4 C5 1.399(8) yes
C5 C6 1.488(7) yes
C6 C7 1.381(9) yes
C7 C8 1.388(7) yes
C8 C9 1.379(9) yes
C9 C10 1.386(9) yes
C11 C12 1.385(10) yes
C12 C13 1.362(14) yes
C13 C14 1.377(12) yes
C14 C15 1.378(11) yes
C15 C16 1.482(8) yes
C16 C17 1.392(10) yes
C17 C18 1.380(9) yes
C18 C19 1.375(9) yes
C19 C20 1.387(8) yes
C21 C22 1.517(7) yes
C22 C23 1.488(10) yes
C22 C24 1.552(11) yes
C22 C25 1.505(10) yes
C26 C27 1.547(8) yes
C27 C28 1.531(10) yes
C27 C29 1.536(8) yes
C27 C30 1.533(7) yes
C31 C32 1.540(9) yes
C32 C33 1.522(7) yes
C32 C34 1.536(8) yes
C32 C35 1.521(8) yes
C36 C37 1.544(7) yes
C37 C38 1.515(8) yes
C37 C39 1.535(10) yes
C37 C40 1.534(8) yes
C41 C42 1.533(7) yes
C42 C43A 1.716(13) yes
C42 C43B 1.748(14) yes
C42 C44A 1.402(17) yes
C42 C44B 1.494(16) yes
C42 C45A 1.537(16) yes
C42 C45B 1.39(2) yes
O1 H1A 0.944(3) no
C1 H1 0.950 no
C2 H2 0.950 no
C3 H3 0.950 no
C4 H4 0.950 no
C7 H7 0.950 no
C8 H8 0.950 no
C9 H9 0.950 no
C10 H10 0.950 no
C11 H11 0.950 no
C12 H12 0.950 no
C13 H13 0.950 no
C14 H14 0.950 no
C17 H17 0.950 no
C18 H18 0.950 no
C19 H19 0.950 no
C20 H20 0.950 no
C23 H23A 0.980 no
C23 H23B 0.980 no
C23 H23C 0.980 no
C24 H24A 0.980 no
C24 H24B 0.980 no
C24 H24C 0.980 no
C25 H25A 0.980 no
C25 H25B 0.980 no
C25 H25C 0.980 no
C28 H28A 0.980 no
C28 H28B 0.980 no
C28 H28C 0.980 no
C29 H29A 0.980 no
C29 H29B 0.980 no
C29 H29C 0.980 no
C30 H30A 0.980 no
C30 H30B 0.980 no
C30 H30C 0.980 no
C33 H33A 0.980 no
C33 H33B 0.980 no
C33 H33C 0.980 no
C34 H34A 0.980 no
C34 H34B 0.980 no
C34 H34C 0.980 no
C35 H35A 0.980 no
C35 H35B 0.980 no
C35 H35C 0.980 no
C38 H38A 0.980 no
C38 H38B 0.980 no
C38 H38C 0.980 no
C39 H39A 0.980 no
C39 H39B 0.980 no
C39 H39C 0.980 no
C40 H40A 0.980 no
C40 H40B 0.980 no
C40 H40C 0.980 no
C43A H43A 0.980 no
C43A H43B 0.980 no
C43A H43C 0.980 no
C43B H43D 0.980 no
C43B H43E 0.980 no
C43B H43F 0.980 no
C44A H44A 0.980 no
C44A H44B 0.980 no
C44A H44C 0.980 no
C44B H44D 0.980 no
C44B H44E 0.980 no
C44B H44F 0.980 no
C45A H45A 0.980 no
C45A H45B 0.980 no
C45A H45C 0.980 no
C45B H45D 0.980 no
C45B H45E 0.980 no
C45B H45F 0.980 no

loop_
_geom_contact_atom_site_label_1
_geom_contact_atom_site_label_2
_geom_contact_distance
_geom_contact_publ_flag
_geom_contact_site_symmetry_2
Co1 O3 3.462(4) no .
Co1 O5 3.576(4) no .
Co1 O11 3.406(4) no .
Co2 O2 3.358(5) no .
Co2 O10 3.537(4) no .
Co3 O4 3.061(5) no .
Co3 O6 2.888(4) no .
Co3 O9 3.170(4) no .
Co3 O10 3.260(4) no .
Co3 O11 3.528(4) no .
Co3 C41 3.590(5) no .
O1 O9 2.750(4) no .
O1 C1 3.468(7) no .
O1 C21 3.486(6) no .
O1 C36 3.251(6) no .
O1 C41 3.289(6) no .
O2 O11 3.351(6) no .
O2 C5 3.446(7) no .
O2 C6 3.220(7) no .
O2 C10 3.330(7) no .
O2 C23 2.710(8) no .
O2 C24 3.270(9) no .
O2 C25 3.546(9) no .
O2 C41 3.320(7) no .
O3 C11 3.527(8) no .
O3 C15 3.335(10) no .
O3 C16 3.399(9) no .
O3 C24 2.984(11) no .
O3 C25 2.789(8) no .
O4 C28 2.739(8) no .
O4 C29 3.386(7) no .
O4 C30 3.493(7) no .
O5 O10 3.272(5) no .
O5 C29 2.919(7) no .
O5 C30 2.858(7) no .
O6 C16 3.599(7) no .
O6 C20 3.575(7) no .
O6 C33 2.871(7) no .
O6 C34 2.885(8) no .
O7 O11 3.372(5) no .
O7 C33 3.461(7) no .
O7 C34 3.427(8) no .
O7 C35 2.743(8) no .
O8 C39 2.932(8) no .
O8 C40 2.869(6) no .
O9 C1 3.268(8) no .
O9 C20 3.259(7) no .
O9 C38 2.718(7) no .
O9 C39 3.364(8) no .
O9 C40 3.510(7) no .
O10 C10 3.218(8) no .
O10 C26 3.112(6) no .
O10 C43A 3.108(13) no .
O10 C43B 3.178(11) no .
O10 C44A 2.754(13) no .
O10 C44B 2.747(14) no .
O10 C45B 3.553(17) no .
O11 C11 3.015(8) no .
O11 C21 3.356(7) no .
O11 C31 3.229(7) no .
O11 C43A 3.218(12) no .
O11 C43B 3.080(12) no .
O11 C44A 3.549(14) no .
O11 C45A 2.721(14) no .
O11 C45B 2.750(17) no .
N1 C3 2.778(8) no .
N2 C8 2.779(8) no .
N3 C13 2.746(10) no .
N4 C18 2.776(8) no .
C1 C4 2.726(10) no .
C2 C5 2.721(7) no .
C4 C7 3.005(7) no .
C6 C9 2.737(7) no .
C7 C10 2.718(9) no .
C11 C14 2.682(12) no .
C12 C15 2.739(9) no .
C14 C17 3.013(11) no .
C16 C19 2.743(8) no .
C17 C20 2.709(10) no .
O4 C2 3.482(7) no 7_656
O4 C3 3.260(6) no 7_656
O7 C9 3.411(6) no 4_554
O7 C18 3.528(8) no 1_545
O8 C8 3.190(7) no 4_554
O8 C9 3.170(8) no 4_554
C1 C2 3.522(8) no 7_656
C1 C3 3.428(8) no 7_656
C2 O4 3.482(7) no 7_656
C2 C1 3.522(8) no 7_656
C3 O4 3.260(6) no 7_656
C3 C1 3.428(8) no 7_656
C8 O8 3.190(7) no 4_555
C9 O7 3.411(6) no 4_555
C9 O8 3.170(8) no 4_555
C13 C14 3.581(18) no 3_766
C14 C13 3.581(18) no 3_766
C17 C43A 3.259(13) no 1_565
C18 O7 3.528(8) no 1_565
C34 C44A 3.525(16) no 4_554
C43A C17 3.259(13) no 1_545
C44A C34 3.525(16) no 4_555
Co1 H1 3.2180 no .
Co1 H10 3.1618 no .
Co2 H11 3.1339 no .
Co2 H20 3.1975 no .
O1 H1 2.9419 no .
O1 H20 3.0786 no .
O2 H10 3.4974 no .
O2 H23A 2.7362 no .
O2 H23B 2.5457 no .
O2 H24A 3.1464 no .
O2 H24B 3.5709 no .
O3 H1A 3.441(4) no .
O3 H24A 3.3505 no .
O3 H24B 2.6852 no .
O3 H25A 2.4772 no .
O3 H25B 3.0440 no .
O4 H1A 3.483(4) no .
O4 H28B 2.7432 no .
O4 H28C 2.5861 no .
O4 H29C 3.2749 no .
O4 H30C 3.4743 no .
O5 H29A 2.6422 no .
O5 H29C 3.1866 no .
O5 H30B 2.5478 no .
O5 H30C 3.1359 no .
O5 H43B 3.5410 no .
O6 H1A 3.339(4) no .
O6 H20 3.5852 no .
O6 H33B 3.1279 no .
O6 H33C 2.5837 no .
O6 H34B 2.5905 no .
O6 H34C 3.1607 no .
O7 H33B 3.3986 no .
O7 H34C 3.3425 no .
O7 H35A 2.7168 no .
O7 H35C 2.6113 no .
O7 H43A 2.9886 no .
O7 H43B 3.5645 no .
O8 H1A 2.725(4) no .
O8 H39A 3.2117 no .
O8 H39C 2.6524 no .
O8 H40B 3.1239 no .
O8 H40C 2.5774 no .
O9 H1 2.3450 no .
O9 H1A 1.856(3) no .
O9 H20 2.3123 no .
O9 H38B 2.6503 no .
O9 H38C 2.6307 no .
O9 H39A 3.2486 no .
O9 H40B 3.4969 no .
O10 H10 2.6571 no .
O10 H29C 3.2777 no .
O10 H43A 3.4296 no .
O10 H43B 2.8738 no .
O10 H43D 2.9724 no .
O10 H43E 3.4956 no .
O10 H44B 2.5355 no .
O10 H44C 2.8619 no .
O10 H44D 2.3806 no .
O10 H44F 3.0457 no .
O11 H11 2.4152 no .
O11 H33B 3.4112 no .
O11 H43A 3.0101 no .
O11 H43B 3.5649 no .
O11 H43D 3.4210 no .
O11 H43E 2.8164 no .
O11 H45A 2.3927 no .
O11 H45C 2.9458 no .
O11 H45D 2.3322 no .
O11 H45E 3.1242 no .
N1 H2 3.2380 no .
N1 H4 3.2616 no .
N1 H1A 3.185(5) no .
N2 H7 3.2365 no .
N2 H9 3.2427 no .
N2 H28C 3.3044 no .
N3 H12 3.2411 no .
N3 H14 3.2028 no .
N3 H25A 3.3091 no .
N3 H33C 2.9662 no .
N4 H1A 3.199(5) no .
N4 H17 3.2492 no .
N4 H19 3.2523 no .
C1 H3 3.2432 no .
C1 H1A 3.034(7) no .
C2 H4 3.2380 no .
C3 H1 3.2319 no .
C4 H2 3.2366 no .
C4 H7 2.7237 no .
C5 H1 3.1645 no .
C5 H3 3.2500 no .
C5 H7 2.7159 no .
C6 H4 2.7029 no .
C6 H8 3.2599 no .
C6 H10 3.1802 no .
C7 H4 2.7227 no .
C7 H9 3.2426 no .
C8 H10 3.2366 no .
C9 H7 3.2394 no .
C10 H8 3.2494 no .
C10 H28C 3.3046 no .
C10 H43D 3.4611 no .
C10 H44B 3.5365 no .
C10 H44C 3.4286 no .
C10 H44D 3.3532 no .
C11 H13 3.2199 no .
C11 H25A 3.4161 no .
C11 H25B 3.4382 no .
C11 H33B 3.4456 no .
C11 H33C 2.9687 no .
C11 H45A 3.1223 no .
C11 H45C 3.5822 no .
C11 H45D 3.2374 no .
C12 H14 3.2208 no .
C13 H11 3.2059 no .
C14 H12 3.2310 no .
C14 H17 2.7260 no .
C15 H11 3.1535 no .
C15 H13 3.2472 no .
C15 H17 2.7005 no .
C15 H25A 3.4949 no .
C15 H33C 3.5897 no .
C16 H14 2.7220 no .
C16 H18 3.2541 no .
C16 H20 3.1657 no .
C17 H14 2.7325 no .
C17 H19 3.2461 no .
C18 H20 3.2192 no .
C19 H17 3.2414 no .
C19 H39A 3.4763 no .
C20 H1A 3.092(6) no .
C20 H18 3.2329 no .
C20 H39A 3.2837 no .
C21 H23A 2.6896 no .
C21 H23B 2.6836 no .
C21 H23C 3.3336 no .
C21 H24A 2.6667 no .
C21 H24B 2.5903 no .
C21 H24C 3.3073 no .
C21 H25A 2.6359 no .
C21 H25B 2.7241 no .
C21 H25C 3.3305 no .
C23 H24A 2.6575 no .
C23 H24B 3.3280 no .
C23 H24C 2.7108 no .
C23 H25A 3.3048 no .
C23 H25B 2.6517 no .
C23 H25C 2.6649 no .
C24 H23A 3.3410 no .
C24 H23B 2.6528 no .
C24 H23C 2.6837 no .
C24 H25A 2.6392 no .
C24 H25B 3.3212 no .
C24 H25C 2.6213 no .
C25 H23A 2.6837 no .
C25 H23B 3.3076 no .
C25 H23C 2.6254 no .
C25 H24A 3.3111 no .
C25 H24B 2.6679 no .
C25 H24C 2.6174 no .
C26 H28A 3.3839 no .
C26 H28B 2.7602 no .
C26 H28C 2.7040 no .
C26 H29A 2.6570 no .
C26 H29B 3.3358 no .
C26 H29C 2.6436 no .
C26 H30A 3.3529 no .
C26 H30B 2.6540 no .
C26 H30C 2.7061 no .
C28 H29A 3.3583 no .
C28 H29B 2.6864 no .
C28 H29C 2.7152 no .
C28 H30A 2.7139 no .
C28 H30B 3.3614 no .
C28 H30C 2.6983 no .
C29 H28A 2.6841 no .
C29 H28B 3.3598 no .
C29 H28C 2.7157 no .
C29 H30A 2.6919 no .
C29 H30B 2.6880 no .
C29 H30C 3.3542 no .
C29 H43B 3.2126 no .
C29 H44D 3.5088 no .
C29 H44F 3.2949 no .
C30 H28A 2.7289 no .
C30 H28B 2.6831 no .
C30 H28C 3.3612 no .
C30 H29A 2.6646 no .
C30 H29B 2.7171 no .
C30 H29C 3.3528 no .
C31 H33A 3.3332 no .
C31 H33B 2.6584 no .
C31 H33C 2.6531 no .
C31 H34A 3.3296 no .
C31 H34B 2.6400 no .
C31 H34C 2.6537 no .
C31 H35A 2.7454 no .
C31 H35B 3.3710 no .
C31 H35C 2.6950 no .
C31 H43A 3.3800 no .
C33 H11 3.5271 no .
C33 H34A 2.7091 no .
C33 H34B 2.6793 no .
C33 H34C 3.3497 no .
C33 H35A 2.6595 no .
C33 H35B 2.7106 no .
C33 H35C 3.3410 no .
C33 H45A 3.4948 no .
C33 H45D 3.4983 no .
C34 H33A 2.7153 no .
C34 H33B 3.3521 no .
C34 H33C 2.6669 no .
C34 H35A 3.3516 no .
C34 H35B 2.6756 no .
C34 H35C 2.7045 no .
C35 H33A 2.6725 no .
C35 H33B 2.6979 no .
C35 H33C 3.3412 no .
C35 H34A 2.6908 no .
C35 H34B 3.3489 no .
C35 H34C 2.6962 no .
C35 H43A 3.5130 no .
C36 H1 3.5054 no .
C36 H1A 2.546(5) no .
C36 H20 2.8974 no .
C36 H38A 3.3655 no .
C36 H38B 2.7378 no .
C36 H38C 2.6808 no .
C36 H39A 2.6458 no .
C36 H39B 3.3350 no .
C36 H39C 2.6580 no .
C36 H40A 3.3654 no .
C36 H40B 2.7127 no .
C36 H40C 2.6904 no .
C38 H39A 2.6934 no .
C38 H39B 2.6729 no .
C38 H39C 3.3395 no .
C38 H40A 2.6829 no .
C38 H40B 2.6986 no .
C38 H40C 3.3438 no .
C39 H38A 2.7215 no .
C39 H38B 2.6363 no .
C39 H38C 3.3417 no .
C39 H40A 2.6939 no .
C39 H40B 3.3494 no .
C39 H40C 2.6711 no .
C40 H38A 2.6448 no .
C40 H38B 3.3457 no .
C40 H38C 2.7292 no .
C40 H39A 3.3486 no .
C40 H39B 2.6984 no .
C40 H39C 2.6669 no .
C41 H10 3.5017 no .
C41 H11 3.4057 no .
C41 H43A 2.6758 no .
C41 H43B 2.6838 no .
C41 H43C 3.3692 no .
C41 H43D 2.6634 no .
C41 H43E 2.6387 no .
C41 H43F 3.3512 no .
C41 H44A 3.3106 no .
C41 H44B 2.6635 no .
C41 H44C 2.6623 no .
C41 H44D 2.6066 no .
C41 H44E 3.3494 no .
C41 H44F 2.9257 no .
C41 H45A 2.6344 no .
C41 H45B 3.3702 no .
C41 H45C 2.8747 no .
C41 H45D 2.5200 no .
C41 H45E 2.8413 no .
C41 H45F 3.2788 no .
C43A H35A 3.5834 no .
C43A H44A 2.7305 no .
C43A H44B 2.5766 no .
C43A H44C 3.3962 no .
C43A H45A 2.6825 no .
C43A H45B 2.6085 no .
C43A H45C 3.4128 no .
C43B H44D 2.6726 no .
C43B H44E 2.5337 no .
C43B H44F 3.3925 no .
C43B H45D 2.6928 no .
C43B H45E 3.3812 no .
C43B H45F 2.5208 no .
C44A H10 3.0249 no .
C44A H43A 3.3408 no .
C44A H43B 2.7262 no .
C44A H43C 2.7323 no .
C44A H45A 3.3192 no .
C44A H45B 2.7577 no .
C44A H45C 2.7472 no .
C44B H10 3.3431 no .
C44B H29C 3.0489 no .
C44B H43D 2.6380 no .
C44B H43E 3.3472 no .
C44B H43F 2.7054 no .
C44B H45D 3.3075 no .
C44B H45E 2.7048 no .
C44B H45F 2.7075 no .
C45A H11 2.8449 no .
C45A H33B 3.5175 no .
C45A H43A 2.6650 no .
C45A H43B 3.3793 no .
C45A H43C 2.7214 no .
C45A H44A 2.6243 no .
C45A H44B 3.3318 no .
C45A H44C 2.8364 no .
C45B H11 3.2704 no .
C45B H33B 3.1545 no .
C45B H43D 3.3177 no .
C45B H43E 2.7015 no .
C45B H43F 2.6949 no .
C45B H44D 3.2872 no .
C45B H44E 2.7317 no .
C45B H44F 2.7250 no .
H1 H2 2.3247 no .
H1 H1A 2.3164 no .
H1 H20 3.4573 no .
H2 H3 2.3335 no .
H3 H4 2.3391 no .
H4 H7 2.1845 no .
H1A H20 2.3980 no .
H7 H8 2.3485 no .
H8 H9 2.3453 no .
H9 H10 2.3251 no .
H10 H28C 3.2754 no .
H10 H29C 3.4236 no .
H10 H43D 2.8126 no .
H10 H44B 2.5885 no .
H10 H44C 2.6136 no .
H10 H44D 2.4079 no .
H11 H12 2.3305 no .
H11 H25B 3.3788 no .
H11 H33B 3.0720 no .
H11 H33C 3.0631 no .
H11 H43E 2.9440 no .
H11 H45A 2.2103 no .
H11 H45C 2.6717 no .
H11 H45D 2.3274 no .
H12 H13 2.3322 no .
H13 H14 2.3304 no .
H14 H17 2.1760 no .
H17 H18 2.3362 no .
H18 H19 2.3420 no .
H19 H20 2.3250 no .
H19 H38B 2.9887 no .
H19 H39A 3.2868 no .
H20 H38B 3.0148 no .
H20 H39A 2.9268 no .
H23A H24A 3.5538 no .
H23A H25A 3.5627 no .
H23A H25B 2.5010 no .
H23A H25C 3.0006 no .
H23A H43D 3.0616 no .
H23A H43E 3.2969 no .
H23B H24A 2.4475 no .
H23B H24B 3.5320 no .
H23B H24C 2.9791 no .
H23B H25B 3.5591 no .
H23B H25C 3.5403 no .
H23C H24A 2.9444 no .
H23C H24B 3.5816 no .
H23C H24C 2.5382 no .
H23C H25A 3.5264 no .
H23C H25B 2.8936 no .
H23C H25C 2.4525 no .
H24A H25A 3.5455 no .
H24A H25C 3.5075 no .
H24B H25A 2.4732 no .
H24B H25B 3.5690 no .
H24B H25C 2.9389 no .
H24C H25A 2.8902 no .
H24C H25B 3.5221 no .
H24C H25C 2.3998 no .
H25B H43E 3.0769 no .
H28A H29A 3.5730 no .
H28A H29B 2.4868 no .
H28A H29C 2.9822 no .
H28A H30A 2.5609 no .
H28A H30C 3.0139 no .
H28B H29B 3.5753 no .
H28B H30A 2.9689 no .
H28B H30B 3.5767 no .
H28B H30C 2.4948 no .
H28C H29B 2.9867 no .
H28C H29C 2.5516 no .
H28C H30C 3.5803 no .
H29A H30A 2.9365 no .
H29A H30B 2.4760 no .
H29A H30C 3.5645 no .
H29A H43B 2.7209 no .
H29A H44F 3.0875 no .
H29B H30A 2.5363 no .
H29B H30B 3.0087 no .
H29C H30A 3.5970 no .
H29C H30B 3.5690 no .
H29C H43B 2.8121 no .
H29C H44B 2.7187 no .
H29C H44D 2.5770 no .
H29C H44F 2.6417 no .
H33A H34A 2.5532 no .
H33A H34B 2.9909 no .
H33A H35A 2.9139 no .
H33A H35B 2.5190 no .
H33A H35C 3.5796 no .
H33B H34B 3.5646 no .
H33B H35A 2.4912 no .
H33B H35B 3.0278 no .
H33B H35C 3.5737 no .
H33B H43A 2.8941 no .
H33B H45A 2.5850 no .
H33B H45D 2.5793 no .
H33B H45E 2.8476 no .
H33C H34A 2.9636 no .
H33C H34B 2.4691 no .
H33C H34C 3.5577 no .
H33C H35A 3.5641 no .
H33C H35B 3.5898 no .
H34A H35A 3.5779 no .
H34A H35B 2.4917 no .
H34A H35C 2.9939 no .
H34B H35B 3.5697 no .
H34B H35C 3.5940 no .
H34C H35A 3.5959 no .
H34C H35B 2.9591 no .
H34C H35C 2.5285 no .
H34C H39C 3.5385 no .
H35A H43A 2.6715 no .
H35A H45E 3.2371 no .
H38A H39A 3.0426 no .
H38A H39B 2.5340 no .
H38A H39C 3.5977 no .
H38A H40A 2.4552 no .
H38A H40B 2.9233 no .
H38A H40C 3.5429 no .
H38B H39A 2.4645 no .
H38B H39B 2.8859 no .
H38B H39C 3.5439 no .
H38B H40A 3.5561 no .
H38C H39A 3.5626 no .
H38C H39B 3.5881 no .
H38C H40A 3.0249 no .
H38C H40B 2.5626 no .
H39A H40A 3.5934 no .
H39A H40C 3.5611 no .
H39B H40A 2.5245 no .
H39B H40B 3.5954 no .
H39B H40C 2.9708 no .
H39C H40A 2.9577 no .
H39C H40B 3.5609 no .
H39C H40C 2.4661 no .
H43A H44A 3.5931 no .
H43A H44B 3.4713 no .
H43A H45A 2.4564 no .
H43A H45B 2.8284 no .
H43B H44A 3.0659 no .
H43B H44B 2.4166 no .
H43B H45A 3.5612 no .
H43B H45B 3.5279 no .
H43C H44A 2.5852 no .
H43C H44B 2.8609 no .
H43C H45A 3.0124 no .
H43C H45B 2.4387 no .
H43D H44D 2.4478 no .
H43D H44E 2.7412 no .
H43D H44F 3.5911 no .
H43D H45D 3.5579 no .
H43D H45F 3.4195 no .
H43E H44D 3.5393 no .
H43E H44E 3.4585 no .
H43E H45D 2.5397 no .
H43E H45F 2.8043 no .
H43F H44D 3.0284 no .
H43F H44E 2.3747 no .
H43F H44F 3.5927 no .
H43F H45D 3.0290 no .
H43F H45E 3.5782 no .
H43F H45F 2.3528 no .
H44A H45A 3.5223 no .
H44A H45B 2.5090 no .
H44A H45C 2.8784 no .
H44B H45B 3.5642 no .
H44C H45B 3.2198 no .
H44C H45C 2.7255 no .
H44D H45E 3.5647 no .
H44D H45F 3.5702 no .
H44E H45E 3.0415 no .
H44E H45F 2.5878 no .
H44F H45E 2.5774 no .
H44F H45F 3.0349 no .
Co3 H8 3.1594 no 4_554
Co3 H9 3.3411 no 4_554
O3 H29B 3.4685 no 1_565
O4 H2 3.0359 no 7_656
O4 H3 2.5796 no 7_656
O5 H3 3.2941 no 7_656
O5 H8 2.8516 no 4_554
O5 H18 3.4355 no 1_545
O7 H8 3.3810 no 4_554
O7 H9 2.6666 no 4_554
O7 H18 2.7653 no 1_545
O8 H8 2.7762 no 4_554
O8 H9 2.7067 no 4_554
O9 H4 3.2856 no 7_656
N1 H2 3.5070 no 7_656
N4 H29A 3.3512 no 1_565
C1 H30A 3.5762 no 1_565
C2 H28A 3.5710 no 1_565
C2 H28B 3.1403 no 7_656
C2 H30A 3.3845 no 1_565
C3 H1 3.4347 no 7_656
C3 H28B 3.5727 no 7_656
C4 H38A 3.4650 no 4_565
C4 H38C 3.5546 no 7_656
C4 H40B 3.4194 no 7_656
C5 H2 3.4799 no 7_656
C7 H19 3.1687 no 4_565
C7 H38C 3.1258 no 7_656
C7 H40C 3.4196 no 4_555
C8 H18 3.0316 no 4_565
C8 H19 3.0968 no 4_565
C8 H40C 2.9545 no 4_555
C9 H18 3.2444 no 4_565
C9 H34C 3.3700 no 4_555
C9 H35C 3.1338 no 4_555
C9 H39C 3.1124 no 4_555
C9 H40C 3.0642 no 4_555
C10 H34C 3.5519 no 4_555
C10 H35C 3.5726 no 4_555
C10 H39C 3.5215 no 4_555
C12 H23C 3.3841 no 2_756
C12 H25B 3.4515 no 2_756
C12 H25C 3.2235 no 2_756
C13 H25C 3.2692 no 2_756
C13 H33C 3.2300 no 3_766
C13 H34B 3.3577 no 3_766
C14 H33A 3.4406 no 3_766
C14 H33C 3.1867 no 3_766
C14 H43C 2.9313 no 1_565
C15 H13 3.5339 no 3_766
C15 H43C 3.3764 no 1_565
C16 H29A 3.5544 no 1_565
C16 H43B 3.4391 no 1_565
C16 H43C 3.4718 no 1_565
C17 H23C 3.3935 no 4_564
C17 H29A 3.4488 no 1_565
C17 H35A 3.0647 no 1_565
C17 H43A 3.0812 no 1_565
C17 H43B 2.9435 no 1_565
C17 H43C 3.2049 no 1_565
C18 H8 3.4290 no 4_564
C18 H23B 3.2639 no 4_564
C18 H23C 3.3078 no 4_564
C18 H29A 3.1131 no 1_565
C18 H35A 3.3348 no 1_565
C18 H35C 3.3480 no 1_565
C18 H43B 3.3881 no 1_565
C19 H8 3.4233 no 4_564
C19 H23B 3.3404 no 4_564
C19 H29A 2.8934 no 1_565
C19 H30B 2.9949 no 1_565
C20 H29A 3.0005 no 1_565
C20 H30B 3.5308 no 1_565
C23 H12 3.1216 no 2_756
C24 H29B 3.3600 no 1_565
C24 H29C 3.2364 no 1_565
C24 H39A 3.3959 no 4_565
C24 H39B 3.5137 no 4_565
C24 H39C 3.5126 no 4_565
C24 H44B 3.4531 no 1_565
C24 H44D 3.4795 no 1_565
C24 H44E 3.5681 no 1_565
C25 H12 3.2222 no 2_756
C26 H3 2.8448 no 7_656
C28 H2 3.2361 no 7_656
C28 H28B 3.5179 no 7_646
C28 H30C 3.3858 no 7_646
C28 H39B 3.5345 no 4_555
C28 H40A 3.5606 no 4_555
C29 H24B 2.9494 no 1_545
C30 H19 3.4835 no 1_545
C30 H28B 3.3701 no 7_646
C30 H40A 3.2703 no 6_645
C31 H9 3.0523 no 4_554
C32 H9 3.5106 no 4_554
C33 H13 3.3777 no 3_766
C33 H14 3.0331 no 3_766
C33 H33B 3.4492 no 3_756
C33 H45E 3.3847 no 3_756
C34 H9 3.4457 no 4_554
C34 H13 3.1877 no 3_766
C34 H24C 3.0447 no 4_564
C34 H43D 3.5160 no 4_554
C34 H44A 3.2629 no 4_554
C34 H44C 3.1175 no 4_554
C34 H44E 3.4699 no 4_554
C35 H9 3.4960 no 4_554
C35 H17 3.1574 no 1_545
C35 H18 3.1704 no 1_545
C35 H43D 3.3417 no 4_554
C35 H44C 3.5996 no 4_554
C36 H4 3.3183 no 7_656
C37 H4 3.5953 no 7_656
C38 H7 3.4765 no 7_656
C38 H40B 3.1481 no 6_655
C39 H24A 2.9166 no 4_564
C39 H24C 3.5805 no 4_564
C40 H4 3.3414 no 7_656
C40 H7 3.5023 no 7_656
C40 H38A 3.5994 no 6_645
C40 H38B 3.5818 no 6_645
C40 H38C 3.5557 no 6_645
C43A H14 3.1849 no 1_545
C43A H17 2.8766 no 1_545
C43A H33A 3.4800 no 3_756
C43B H34A 3.3955 no 4_555
C43B H35B 3.3355 no 4_555
C43B H43F 3.3265 no 2_756
C43B H45F 3.5910 no 2_756
C44A H34A 3.0259 no 4_555
C44A H34C 3.1080 no 4_555
C44B H24B 3.0756 no 1_545
C44B H24C 3.5585 no 1_545
C45A H33A 3.3794 no 3_756
C45A H35B 3.1235 no 3_756
C45B H33A 2.8859 no 3_756
C45B H35B 3.3045 no 3_756
C45B H43F 3.4817 no 2_756
H1 C3 3.4347 no 7_656
H1 H3 3.4897 no 7_656
H1 H30A 3.2390 no 1_565
H2 O4 3.0359 no 7_656
H2 N1 3.5070 no 7_656
H2 C5 3.4799 no 7_656
H2 C28 3.2361 no 7_656
H2 H28A 3.4750 no 1_565
H2 H28B 2.3695 no 7_656
H2 H28C 3.3749 no 7_656
H2 H30A 2.8914 no 1_565
H3 O4 2.5796 no 7_656
H3 O5 3.2941 no 7_656
H3 C26 2.8448 no 7_656
H3 H1 3.4897 no 7_656
H3 H28B 3.2469 no 7_656
H3 H30C 3.0013 no 7_656
H3 H38A 3.5185 no 4_565
H4 O9 3.2856 no 7_656
H4 C36 3.3183 no 7_656
H4 C37 3.5953 no 7_656
H4 C40 3.3414 no 7_656
H4 H38A 3.0248 no 4_565
H4 H38B 3.5642 no 4_565
H4 H38C 2.8546 no 7_656
H4 H40B 2.4775 no 7_656
H7 C38 3.4765 no 7_656
H7 C40 3.5023 no 7_656
H7 H19 2.9573 no 4_565
H7 H38A 3.5273 no 7_656
H7 H38B 3.3332 no 4_565
H7 H38C 2.7076 no 7_656
H7 H40B 2.6963 no 7_656
H8 Co3 3.1594 no 4_555
H8 O5 2.8516 no 4_555
H8 O7 3.3810 no 4_555
H8 O8 2.7762 no 4_555
H8 C18 3.4290 no 4_565
H8 C19 3.4233 no 4_565
H8 H18 2.8171 no 4_565
H8 H19 2.8236 no 4_565
H8 H30B 3.1638 no 4_555
H8 H40C 3.1261 no 4_555
H9 Co3 3.3411 no 4_555
H9 O7 2.6666 no 4_555
H9 O8 2.7067 no 4_555
H9 C31 3.0523 no 4_555
H9 C32 3.5106 no 4_555
H9 C34 3.4457 no 4_555
H9 C35 3.4960 no 4_555
H9 H18 3.2251 no 4_565
H9 H34C 2.6568 no 4_555
H9 H35C 2.7160 no 4_555
H9 H39C 2.7298 no 4_555
H9 H40C 3.2650 no 4_555
H10 H34C 3.0033 no 4_555
H10 H35C 3.4690 no 4_555
H10 H39C 3.4852 no 4_555
H12 C23 3.1216 no 2_756
H12 C25 3.2222 no 2_756
H12 H17 3.5399 no 3_766
H12 H23A 2.8056 no 2_756
H12 H23C 2.6403 no 2_756
H12 H25B 2.8460 no 2_756
H12 H25C 2.8328 no 2_756
H12 H35B 3.5948 no 3_756
H13 C15 3.5339 no 3_766
H13 C33 3.3777 no 3_766
H13 C34 3.1877 no 3_766
H13 H23C 3.0868 no 2_756
H13 H25C 2.9191 no 2_756
H13 H33A 3.3911 no 3_766
H13 H33C 2.6635 no 3_766
H13 H34A 3.1799 no 3_766
H13 H34B 2.4387 no 3_766
H14 C33 3.0331 no 3_766
H14 C43A 3.1849 no 1_565
H14 H33A 2.6166 no 3_766
H14 H33B 3.5868 no 3_766
H14 H33C 2.5844 no 3_766
H14 H43A 3.1337 no 1_565
H14 H43B 3.5723 no 1_565
H14 H43C 2.4588 no 1_565
H14 H45E 3.0315 no 1_565
H17 C35 3.1574 no 1_565
H17 C43A 2.8766 no 1_565
H17 H12 3.5399 no 3_766
H17 H35A 2.3112 no 1_565
H17 H35C 3.2371 no 1_565
H17 H43A 2.5074 no 1_565
H17 H43B 2.8485 no 1_565
H17 H43C 2.7920 no 1_565
H17 H45E 3.1350 no 1_565
H18 O5 3.4355 no 1_565
H18 O7 2.7653 no 1_565
H18 C8 3.0316 no 4_564
H18 C9 3.2444 no 4_564
H18 C35 3.1704 no 1_565
H18 H8 2.8171 no 4_564
H18 H9 3.2251 no 4_564
H18 H23A 3.4930 no 4_564
H18 H23B 3.2303 no 4_564
H18 H23C 3.5415 no 4_564
H18 H29A 3.5492 no 1_565
H18 H35A 2.8748 no 1_565
H18 H35C 2.5956 no 1_565
H18 H43A 3.5807 no 1_565
H18 H43B 3.5771 no 1_565
H19 C7 3.1687 no 4_564
H19 C8 3.0968 no 4_564
H19 C30 3.4835 no 1_565
H19 H7 2.9573 no 4_564
H19 H8 2.8236 no 4_564
H19 H23B 3.3401 no 4_564
H19 H29A 3.2426 no 1_565
H19 H30B 2.5507 no 1_565
H20 H29A 3.3815 no 1_565
H20 H30B 3.4852 no 1_565
H23A H12 2.8056 no 2_756
H23A H18 3.4930 no 4_565
H23A H35C 3.1311 no 4_555
H23B C18 3.2639 no 4_565
H23B C19 3.3404 no 4_565
H23B H18 3.2303 no 4_565
H23B H19 3.3401 no 4_565
H23B H39A 3.4508 no 4_565
H23C C12 3.3841 no 2_756
H23C C17 3.3935 no 4_565
H23C C18 3.3078 no 4_565
H23C H12 2.6403 no 2_756
H23C H13 3.0868 no 2_756
H23C H18 3.5415 no 4_565
H23C H34B 3.3952 no 4_565
H24A C39 2.9166 no 4_565
H24A H29B 3.1466 no 1_565
H24A H29C 3.2954 no 1_565
H24A H39A 2.6660 no 4_565
H24A H39B 2.6413 no 4_565
H24A H39C 2.9541 no 4_565
H24B C29 2.9494 no 1_565
H24B C44B 3.0756 no 1_565
H24B H29A 3.3196 no 1_565
H24B H29B 2.7006 no 1_565
H24B H29C 2.4259 no 1_565
H24B H44A 3.5452 no 1_565
H24B H44B 2.8399 no 1_565
H24B H44D 2.8572 no 1_565
H24B H44E 3.0614 no 1_565
H24B H44F 2.7899 no 1_565
H24C C34 3.0447 no 4_565
H24C C39 3.5805 no 4_565
H24C C44B 3.5585 no 1_565
H24C H34A 3.3058 no 4_565
H24C H34B 2.6659 no 4_565
H24C H34C 2.7023 no 4_565
H24C H39A 3.2621 no 4_565
H24C H39C 3.2411 no 4_565
H24C H44A 3.5233 no 1_565
H24C H44B 3.1666 no 1_565
H24C H44D 3.2103 no 1_565
H24C H44E 3.2228 no 1_565
H25A H43C 3.5967 no 1_565
H25A H44A 3.5122 no 1_565
H25A H44E 3.0905 no 1_565
H25A H44F 3.2696 no 1_565
H25B C12 3.4515 no 2_756
H25B H12 2.8460 no 2_756
H25C C12 3.2235 no 2_756
H25C C13 3.2692 no 2_756
H25C H12 2.8328 no 2_756
H25C H13 2.9191 no 2_756
H25C H34A 3.4770 no 4_565
H25C H34B 3.2152 no 4_565
H25C H44A 3.5558 no 1_565
H25C H44E 3.3130 no 1_565
H28A C2 3.5710 no 1_545
H28A H2 3.4750 no 1_545
H28A H28B 3.1392 no 7_646
H28A H30C 2.9564 no 7_646
H28A H39B 2.9704 no 4_555
H28A H40A 3.2730 no 4_555
H28B C2 3.1403 no 7_656
H28B C3 3.5727 no 7_656
H28B C28 3.5179 no 7_646
H28B C30 3.3701 no 7_646
H28B H2 2.3695 no 7_656
H28B H3 3.2469 no 7_656
H28B H28A 3.1392 no 7_646
H28B H28B 3.0991 no 7_646
H28B H30A 2.9377 no 7_646
H28B H30C 2.9645 no 7_646
H28B H40A 3.5739 no 4_555
H28C H2 3.3749 no 7_656
H28C H39B 3.1842 no 4_555
H28C H39C 3.3581 no 4_555
H28C H40A 3.2574 no 4_555
H28C H40C 3.4434 no 4_555
H29A N4 3.3512 no 1_545
H29A C16 3.5544 no 1_545
H29A C17 3.4488 no 1_545
H29A C18 3.1131 no 1_545
H29A C19 2.8934 no 1_545
H29A C20 3.0005 no 1_545
H29A H18 3.5492 no 1_545
H29A H19 3.2426 no 1_545
H29A H20 3.3815 no 1_545
H29A H24B 3.3196 no 1_545
H29B O3 3.4685 no 1_545
H29B C24 3.3600 no 1_545
H29B H24A 3.1466 no 1_545
H29B H24B 2.7006 no 1_545
H29C C24 3.2364 no 1_545
H29C H24A 3.2954 no 1_545
H29C H24B 2.4259 no 1_545
H30A C1 3.5762 no 1_545
H30A C2 3.3845 no 1_545
H30A H1 3.2390 no 1_545
H30A H2 2.8914 no 1_545
H30A H28B 2.9377 no 7_646
H30A H40A 3.3564 no 6_645
H30B C19 2.9949 no 1_545
H30B C20 3.5308 no 1_545
H30B H8 3.1638 no 4_554
H30B H19 2.5507 no 1_545
H30B H20 3.4852 no 1_545
H30B H40A 3.2884 no 6_645
H30C C28 3.3858 no 7_646
H30C H3 3.0013 no 7_656
H30C H28A 2.9564 no 7_646
H30C H28B 2.9645 no 7_646
H30C H40A 2.6673 no 6_645
H33A C14 3.4406 no 3_766
H33A C43A 3.4800 no 3_756
H33A C45A 3.3794 no 3_756
H33A C45B 2.8859 no 3_756
H33A H13 3.3911 no 3_766
H33A H14 2.6166 no 3_766
H33A H33B 2.9749 no 3_756
H33A H35A 3.3807 no 3_756
H33A H43A 3.0561 no 3_756
H33A H43C 3.0853 no 3_756
H33A H45A 3.0482 no 3_756
H33A H45B 2.8391 no 3_756
H33A H45D 3.0259 no 3_756
H33A H45E 2.4114 no 3_756
H33A H45F 2.7612 no 3_756
H33B C33 3.4492 no 3_756
H33B H14 3.5868 no 3_766
H33B H33A 2.9749 no 3_756
H33B H33B 3.0378 no 3_756
H33B H35A 3.3957 no 3_756
H33B H35B 3.4908 no 3_756
H33C C13 3.2300 no 3_766
H33C C14 3.1867 no 3_766
H33C H13 2.6635 no 3_766
H33C H14 2.5844 no 3_766
H34A C43B 3.3955 no 4_554
H34A C44A 3.0259 no 4_554
H34A H13 3.1799 no 3_766
H34A H24C 3.3058 no 4_564
H34A H25C 3.4770 no 4_564
H34A H43D 3.1134 no 4_554
H34A H43F 2.8286 no 4_554
H34A H44A 2.5877 no 4_554
H34A H44B 3.3574 no 4_554
H34A H44C 2.7002 no 4_554
H34A H44D 3.4883 no 4_554
H34A H44E 2.8846 no 4_554
H34A H45B 2.8273 no 3_756
H34A H45F 2.8903 no 3_756
H34B C13 3.3577 no 3_766
H34B H13 2.4387 no 3_766
H34B H23C 3.3952 no 4_564
H34B H24C 2.6659 no 4_564
H34B H25C 3.2152 no 4_564
H34C C9 3.3700 no 4_554
H34C C10 3.5519 no 4_554
H34C C44A 3.1080 no 4_554
H34C H9 2.6568 no 4_554
H34C H10 3.0033 no 4_554
H34C H24C 2.7023 no 4_564
H34C H43D 3.1262 no 4_554
H34C H44A 3.0952 no 4_554
H34C H44B 3.0401 no 4_554
H34C H44C 2.6755 no 4_554
H34C H44D 3.0730 no 4_554
H34C H44E 3.2282 no 4_554
H35A C17 3.0647 no 1_545
H35A C18 3.3348 no 1_545
H35A H17 2.3112 no 1_545
H35A H18 2.8748 no 1_545
H35A H33A 3.3807 no 3_756
H35A H33B 3.3957 no 3_756
H35B C43B 3.3355 no 4_554
H35B C45A 3.1235 no 3_756
H35B C45B 3.3045 no 3_756
H35B H12 3.5948 no 3_756
H35B H33B 3.4908 no 3_756
H35B H43D 2.8898 no 4_554
H35B H43F 3.0032 no 4_554
H35B H44C 3.2191 no 4_554
H35B H45A 2.7930 no 3_756
H35B H45B 2.7677 no 3_756
H35B H45C 3.3213 no 3_756
H35B H45D 2.9123 no 3_756
H35B H45E 3.5746 no 3_756
H35B H45F 2.9388 no 3_756
H35C C9 3.1338 no 4_554
H35C C10 3.5726 no 4_554
H35C C18 3.3480 no 1_545
H35C H9 2.7160 no 4_554
H35C H10 3.4690 no 4_554
H35C H17 3.2371 no 1_545
H35C H18 2.5956 no 1_545
H35C H23A 3.1311 no 4_554
H35C H43D 2.9501 no 4_554
H35C H44C 3.2494 no 4_554
H38A C4 3.4650 no 4_564
H38A C40 3.5994 no 6_655
H38A H3 3.5185 no 4_564
H38A H4 3.0248 no 4_564
H38A H7 3.5273 no 7_656
H38A H40B 2.8746 no 6_655
H38A H40C 3.4591 no 6_655
H38B C40 3.5818 no 6_655
H38B H4 3.5642 no 4_564
H38B H7 3.3332 no 4_564
H38B H40B 2.8865 no 6_655
H38C C4 3.5546 no 7_656
H38C C7 3.1258 no 7_656
H38C C40 3.5557 no 6_655
H38C H4 2.8546 no 7_656
H38C H7 2.7076 no 7_656
H38C H40B 3.1565 no 6_655
H38C H40C 3.1970 no 6_655
H39A C24 3.3959 no 4_564
H39A H23B 3.4508 no 4_564
H39A H24A 2.6660 no 4_564
H39A H24C 3.2621 no 4_564
H39B C24 3.5137 no 4_564
H39B C28 3.5345 no 4_554
H39B H24A 2.6413 no 4_564
H39B H28A 2.9704 no 4_554
H39B H28C 3.1842 no 4_554
H39C C9 3.1124 no 4_554
H39C C10 3.5215 no 4_554
H39C C24 3.5126 no 4_564
H39C H9 2.7298 no 4_554
H39C H10 3.4852 no 4_554
H39C H24A 2.9541 no 4_564
H39C H24C 3.2411 no 4_564
H39C H28C 3.3581 no 4_554
H40A C28 3.5606 no 4_554
H40A C30 3.2703 no 6_655
H40A H28A 3.2730 no 4_554
H40A H28B 3.5739 no 4_554
H40A H28C 3.2574 no 4_554
H40A H30A 3.3564 no 6_655
H40A H30B 3.2884 no 6_655
H40A H30C 2.6673 no 6_655
H40B C4 3.4194 no 7_656
H40B C38 3.1481 no 6_645
H40B H4 2.4775 no 7_656
H40B H7 2.6963 no 7_656
H40B H38A 2.8746 no 6_645
H40B H38B 2.8865 no 6_645
H40B H38C 3.1565 no 6_645
H40C C7 3.4196 no 4_554
H40C C8 2.9545 no 4_554
H40C C9 3.0642 no 4_554
H40C H8 3.1261 no 4_554
H40C H9 3.2650 no 4_554
H40C H28C 3.4434 no 4_554
H40C H38A 3.4591 no 6_645
H40C H38C 3.1970 no 6_645
H43A C17 3.0812 no 1_545
H43A H14 3.1337 no 1_545
H43A H17 2.5074 no 1_545
H43A H18 3.5807 no 1_545
H43A H33A 3.0561 no 3_756
H43B C16 3.4391 no 1_545
H43B C17 2.9435 no 1_545
H43B C18 3.3881 no 1_545
H43B H14 3.5723 no 1_545
H43B H17 2.8485 no 1_545
H43B H18 3.5771 no 1_545
H43C C14 2.9313 no 1_545
H43C C15 3.3764 no 1_545
H43C C16 3.4718 no 1_545
H43C C17 3.2049 no 1_545
H43C H14 2.4588 no 1_545
H43C H17 2.7920 no 1_545
H43C H25A 3.5967 no 1_545
H43C H33A 3.0853 no 3_756
H43D C34 3.5160 no 4_555
H43D C35 3.3417 no 4_555
H43D H34A 3.1134 no 4_555
H43D H34C 3.1262 no 4_555
H43D H35B 2.8898 no 4_555
H43D H35C 2.9501 no 4_555
H43E H43E 3.4147 no 2_756
H43E H43F 3.2809 no 2_756
H43F C43B 3.3265 no 2_756
H43F C45B 3.4817 no 2_756
H43F H34A 2.8286 no 4_555
H43F H35B 3.0032 no 4_555
H43F H43E 3.2809 no 2_756
H43F H43F 2.6090 no 2_756
H43F H45D 3.5432 no 2_756
H43F H45F 2.6595 no 2_756
H44A C34 3.2629 no 4_555
H44A H24B 3.5452 no 1_545
H44A H24C 3.5233 no 1_545
H44A H25A 3.5122 no 1_545
H44A H25C 3.5558 no 1_545
H44A H34A 2.5877 no 4_555
H44A H34C 3.0952 no 4_555
H44A H45B 3.4856 no 2_756
H44B C24 3.4531 no 1_545
H44B H24B 2.8399 no 1_545
H44B H24C 3.1666 no 1_545
H44B H34A 3.3574 no 4_555
H44B H34C 3.0401 no 4_555
H44C C34 3.1175 no 4_555
H44C C35 3.5996 no 4_555
H44C H34A 2.7002 no 4_555
H44C H34C 2.6755 no 4_555
H44C H35B 3.2191 no 4_555
H44C H35C 3.2494 no 4_555
H44D C24 3.4795 no 1_545
H44D H24B 2.8572 no 1_545
H44D H24C 3.2103 no 1_545
H44D H34A 3.4883 no 4_555
H44D H34C 3.0730 no 4_555
H44E C24 3.5681 no 1_545
H44E C34 3.4699 no 4_555
H44E H24B 3.0614 no 1_545
H44E H24C 3.2228 no 1_545
H44E H25A 3.0905 no 1_545
H44E H25C 3.3130 no 1_545
H44E H34A 2.8846 no 4_555
H44E H34C 3.2282 no 4_555
H44F H24B 2.7899 no 1_545
H44F H25A 3.2696 no 1_545
H45A H33A 3.0482 no 3_756
H45A H35B 2.7930 no 3_756
H45B H33A 2.8391 no 3_756
H45B H34A 2.8273 no 3_756
H45B H35B 2.7677 no 3_756
H45B H44A 3.4856 no 2_756
H45B H45C 3.5103 no 2_756
H45C H35B 3.3213 no 3_756
H45C H45B 3.5103 no 2_756
H45C H45C 2.8319 no 2_756
H45D H33A 3.0259 no 3_756
H45D H35B 2.9123 no 3_756
H45D H43F 3.5432 no 2_756
H45E C33 3.3847 no 3_756
H45E H14 3.0315 no 1_545
H45E H17 3.1350 no 1_545
H45E H33A 2.4114 no 3_756
H45E H35B 3.5746 no 3_756
H45F C43B 3.5910 no 2_756
H45F H33A 2.7612 no 3_756
H45F H34A 2.8903 no 3_756
H45F H35B 2.9388 no 3_756
H45F H43F 2.6595 no 2_756

loop_
_geom_hbond_atom_site_label_D
_geom_hbond_atom_site_label_H
_geom_hbond_atom_site_label_A
_geom_hbond_distance_DA
_geom_hbond_distance_DH
_geom_hbond_distance_HA
_geom_hbond_angle_DHA
_geom_hbond_publ_flag
O1 H1A O9 2.750(4) 0.944 1.856(3) 157.1(3) no

loop_
_geom_torsion_atom_site_label_1
_geom_torsion_atom_site_label_2
_geom_torsion_atom_site_label_3
_geom_torsion_atom_site_label_4
_geom_torsion
_geom_torsion_publ_flag
O1 Co1 O2 C21 0.6(4) no
O2 Co1 O1 Co2 28.59(19) no
O2 Co1 O1 Co3 147.67(15) no
O1 Co1 O4 C26 58.6(3) no
O4 Co1 O1 Co2 -147.42(16) no
O4 Co1 O1 Co3 -28.34(16) no
O1 Co1 O10 C41 50.5(3) no
O10 Co1 O1 Co2 -62.17(17) no
O10 Co1 O1 Co3 56.91(15) no
O1 Co1 N1 C1 10.4(3) no
O1 Co1 N1 C5 -173.1(3) no
N1 Co1 O1 Co2 120.41(17) no
N1 Co1 O1 Co3 -120.51(15) no
O2 Co1 O10 C41 -48.3(4) no
O10 Co1 O2 C21 89.8(4) no
O2 Co1 N1 C1 109.4(3) no
O2 Co1 N1 C5 -74.1(3) no
N1 Co1 O2 C21 -99.2(4) no
O2 Co1 N2 C6 81.8(3) no
O2 Co1 N2 C10 -83.0(3) no
N2 Co1 O2 C21 -175.6(4) no
O4 Co1 O10 C41 146.2(4) no
O10 Co1 O4 C26 -30.0(3) no
O4 Co1 N1 C1 -85.5(3) no
O4 Co1 N1 C5 91.0(3) no
N1 Co1 O4 C26 158.5(3) no
O4 Co1 N2 C6 -103.1(3) no
O4 Co1 N2 C10 92.1(3) no
N2 Co1 O4 C26 -125.0(3) no
O10 Co1 N2 C6 171.8(3) no
O10 Co1 N2 C10 7.1(3) no
N2 Co1 O10 C41 -127.7(3) no
N1 Co1 N2 C6 -11.1(3) no
N1 Co1 N2 C10 -175.8(3) no
N2 Co1 N1 C1 -171.7(4) no
N2 Co1 N1 C5 4.8(3) no
O1 Co2 O3 C21 55.0(3) no
O3 Co2 O1 Co1 -45.37(18) no
O3 Co2 O1 Co3 -164.31(15) no
O1 Co2 O6 C31 -66.9(3) no
O6 Co2 O1 Co1 140.32(16) no
O6 Co2 O1 Co3 21.39(16) no
O1 Co2 O11 C41 -15.5(4) no
O11 Co2 O1 Co1 50.87(18) no
O11 Co2 O1 Co3 -68.06(17) no
O1 Co2 N4 C16 172.3(3) no
O1 Co2 N4 C20 -5.5(4) no
N4 Co2 O1 Co1 -134.66(18) no
N4 Co2 O1 Co3 106.40(18) no
O3 Co2 O11 C41 80.4(4) no
O11 Co2 O3 C21 -36.5(4) no
O3 Co2 N3 C11 90.4(4) no
O3 Co2 N3 C15 -81.2(4) no
N3 Co2 O3 C21 -124.6(4) no
O3 Co2 N4 C16 76.9(3) no
O3 Co2 N4 C20 -100.9(4) no
N4 Co2 O3 C21 159.3(4) no
O6 Co2 O11 C41 -107.6(4) no
O11 Co2 O6 C31 23.9(3) no
O6 Co2 N3 C11 -95.4(4) no
O6 Co2 N3 C15 93.0(4) no
N3 Co2 O6 C31 112.8(3) no
O6 Co2 N4 C16 -96.9(3) no
O6 Co2 N4 C20 85.4(4) no
N4 Co2 O6 C31 -171.3(3) no
O11 Co2 N3 C11 -5.9(4) no
O11 Co2 N3 C15 -177.5(4) no
N3 Co2 O11 C41 163.7(4) no
N3 Co2 N4 C16 -6.9(3) no
N3 Co2 N4 C20 175.3(4) no
N4 Co2 N3 C11 179.8(5) no
N4 Co2 N3 C15 8.2(4) no
O1 Co3 O5 C26 10.3(3) no
O5 Co3 O1 Co1 11.05(19) no
O5 Co3 O1 Co2 133.22(15) no
O1 Co3 O7 C31 -35.2(3) no
O7 Co3 O1 Co1 -114.27(16) no
O7 Co3 O1 Co2 7.9(2) no
O1 Co3 O8 C36 -9.4(4) no
O8 Co3 O1 Co1 131.06(16) no
O8 Co3 O1 Co2 -106.78(16) no
O5 Co3 O7 C31 -168.1(2) no
O7 Co3 O5 C26 143.6(3) no
O5 Co3 O8 C36 117.1(3) no
O8 Co3 O5 C26 -106.3(3) no
O7 Co3 O8 C36 -134.5(3) no
O8 Co3 O7 C31 78.4(3) no
Co1 O2 C21 O3 -1.9(9) no
Co1 O2 C21 C22 176.1(3) no
Co2 O3 C21 O2 -32.7(7) no
Co2 O3 C21 C22 149.2(3) no
Co1 O4 C26 O5 -45.8(6) no
Co1 O4 C26 C27 133.3(4) no
Co3 O5 C26 O4 3.7(6) no
Co3 O5 C26 C27 -175.4(2) no
Co2 O6 C31 O7 49.8(6) no
Co2 O6 C31 C32 -130.7(4) no
Co3 O7 C31 O6 10.1(6) no
Co3 O7 C31 C32 -169.4(3) no
Co3 O8 C36 O9 -9.2(8) no
Co3 O8 C36 C37 169.4(3) no
Co1 O10 C41 O11 -20.9(8) no
Co1 O10 C41 C42 159.0(3) no
Co2 O11 C41 O10 -1.5(9) no
Co2 O11 C41 C42 178.7(3) no
Co1 N1 C1 C2 175.9(3) no
Co1 N1 C5 C4 -176.0(3) no
Co1 N1 C5 C6 1.5(5) no
C1 N1 C5 C4 0.8(7) no
C1 N1 C5 C6 178.3(4) no
C5 N1 C1 C2 -0.5(7) no
Co1 N2 C6 C5 15.3(5) no
Co1 N2 C6 C7 -164.3(3) no
Co1 N2 C10 C9 165.1(3) no
C6 N2 C10 C9 0.8(7) no
C10 N2 C6 C5 -179.1(4) no
C10 N2 C6 C7 1.3(7) no
Co2 N3 C11 C12 -172.6(4) no
Co2 N3 C15 C14 169.8(5) no
Co2 N3 C15 C16 -8.2(8) no
C11 N3 C15 C14 -2.2(10) no
C11 N3 C15 C16 179.9(6) no
C15 N3 C11 C12 -1.2(10) no
Co2 N4 C16 C15 5.1(7) no
Co2 N4 C16 C17 -176.5(4) no
Co2 N4 C20 C19 177.3(4) no
C16 N4 C20 C19 -0.4(9) no
C20 N4 C16 C15 -177.0(5) no
C20 N4 C16 C17 1.5(9) no
N1 C1 C2 C3 -0.1(8) no
C1 C2 C3 C4 0.3(8) no
C2 C3 C4 C5 -0.0(8) no
C3 C4 C5 N1 -0.6(8) no
C3 C4 C5 C6 -177.9(5) no
N1 C5 C6 N2 -11.1(6) no
N1 C5 C6 C7 168.5(4) no
C4 C5 C6 N2 166.4(5) no
C4 C5 C6 C7 -14.0(7) no
N2 C6 C7 C8 -1.4(7) no
C5 C6 C7 C8 179.1(4) no
C6 C7 C8 C9 -0.7(8) no
C7 C8 C9 C10 2.8(8) no
C8 C9 C10 N2 -2.9(8) no
N3 C11 C12 C13 2.0(12) no
C11 C12 C13 C14 0.6(16) no
C12 C13 C14 C15 -3.8(18) no
C13 C14 C15 N3 4.7(16) no
C13 C14 C15 C16 -177.6(10) no
N3 C15 C16 N4 2.0(10) no
N3 C15 C16 C17 -176.4(6) no
C14 C15 C16 N4 -175.9(9) no
C14 C15 C16 C17 5.7(13) no
N4 C16 C17 C18 -0.7(11) no
C15 C16 C17 C18 177.6(7) no
C16 C17 C18 C19 -1.0(12) no
C17 C18 C19 C20 2.0(11) no
C18 C19 C20 N4 -1.3(10) no
O2 C21 C22 C23 15.7(7) no
O2 C21 C22 C24 -104.1(5) no
O2 C21 C22 C25 140.0(5) no
O3 C21 C22 C23 -166.1(5) no
O3 C21 C22 C24 74.1(6) no
O3 C21 C22 C25 -41.8(6) no
O4 C26 C27 C28 5.4(6) no
O4 C26 C27 C29 -114.8(5) no
O4 C26 C27 C30 127.2(4) no
O5 C26 C27 C28 -175.4(4) no
O5 C26 C27 C29 64.4(5) no
O5 C26 C27 C30 -53.6(5) no
O6 C31 C32 C33 57.6(5) no
O6 C31 C32 C34 -60.8(5) no
O6 C31 C32 C35 178.8(4) no
O7 C31 C32 C33 -122.9(4) no
O7 C31 C32 C34 118.7(4) no
O7 C31 C32 C35 -1.6(6) no
O8 C36 C37 C38 174.5(4) no
O8 C36 C37 C39 -65.8(6) no
O8 C36 C37 C40 52.4(6) no
O9 C36 C37 C38 -6.8(7) no
O9 C36 C37 C39 112.9(5) no
O9 C36 C37 C40 -128.9(5) no
O10 C41 C42 C43A 85.1(6) no
O10 C41 C42 C43B -94.7(5) no
O10 C41 C42 C44A -29.7(7) no
O10 C41 C42 C44B 10.6(8) no
O10 C41 C42 C45A -167.4(5) no
O10 C41 C42 C45B 154.9(5) no
O11 C41 C42 C43A -95.1(5) no
O11 C41 C42 C43B 85.1(6) no
O11 C41 C42 C44A 150.1(5) no
O11 C41 C42 C44B -169.5(5) no
O11 C41 C42 C45A 12.4(7) no
O11 C41 C42 C45B -25.2(7) no
